data_1520084
loop_
_publ_author_name
'Berkoff, Benjamin'
'Griffiths, Kieran'
'Abdul-Sada, Alaa'
'Tizzard, Graham J.'
'Coles, Simon J.'
'Escuer, Albert'
'Kostakis, George E.'

_publ_section_title
;
 A new family of high nuclearity Co(II)/Dy(III) coordination clusters
 possessing robust and unseen topologies.
;
_journal_issue 28
_journal_name_full 'Dalton transactions (Cambridge, England : 2003)'
_journal_page_first 12788
_journal_page_last 12795
_journal_paper_doi 10.1039/c5dt01813g
_journal_volume 44
_journal_year 2015
_chemical_formula_moiety '2(C116 H148 Co4 Dy4 N12 O34), C78 H108 Co2 Dy5 N9 O37'
_chemical_formula_sum 'C310 H404 Co10 Dy13 N33 O105'
_chemical_formula_weight 8974.44
_chemical_name_systematic
;
 ?
;
_space_group_crystal_system triclinic
_space_group_IT_number 2
_space_group_name_Hall '-P 1'
_space_group_name_H-M_alt 'P -1'
_symmetry_space_group_name_Hall '-P 1'
_symmetry_space_group_name_H-M 'P -1'
_atom_sites_solution_hydrogens geom
_atom_sites_solution_primary iterative
_audit_creation_date 2015-03-24
_audit_creation_method
;
Olex2 1.2
(compiled 2015.01.26 svn.r3150 for OlexSys, GUI svn.r4998)
;
_audit_update_record
;
2015-03-24 deposited with the CCDC.
2015-05-28 downloaded from the CCDC.
;
_cell_angle_alpha 73.030(2)
_cell_angle_beta 88.444(3)
_cell_angle_gamma 89.026(3)
_cell_formula_units_Z 1
_cell_length_a 13.7063(10)
_cell_length_b 25.9590(18)
_cell_length_c 32.551(2)
_cell_measurement_temperature 100
_cell_volume 11072.8(13)
_computing_molecular_graphics 'Olex2 (Dolomanov et al., 2009)'
_computing_publication_material 'Olex2 (Dolomanov et al., 2009)'
_computing_structure_refinement 'ShelXL (Sheldrick, 2008)'
_computing_structure_solution
;
Superflip (Palatinus & Chapuis, 2007;Palatinus & van der Lee, 2008;
Palatinus et al., 2012)
;
_diffrn_ambient_temperature 100
_diffrn_measured_fraction_theta_full 0.992
_diffrn_measured_fraction_theta_max 0.992
_diffrn_radiation_type MoK\a
_diffrn_radiation_wavelength 0.71075
_diffrn_reflns_av_R_equivalents 0.1105
_diffrn_reflns_av_unetI/netI 0.1045
_diffrn_reflns_laue_measured_fraction_full 0.992
_diffrn_reflns_laue_measured_fraction_max 0.992
_diffrn_reflns_limit_h_max 17
_diffrn_reflns_limit_h_min -16
_diffrn_reflns_limit_k_max 33
_diffrn_reflns_limit_k_min -33
_diffrn_reflns_limit_l_max 42
_diffrn_reflns_limit_l_min -38
_diffrn_reflns_number 156032
_diffrn_reflns_point_group_measured_fraction_full 0.992
_diffrn_reflns_point_group_measured_fraction_max 0.992
_diffrn_reflns_theta_full 25.242
_diffrn_reflns_theta_max 26.372
_diffrn_reflns_theta_min 2.148
_exptl_absorpt_coefficient_mu 2.594
_exptl_absorpt_correction_T_max 1.000
_exptl_absorpt_correction_T_min 0.459
_exptl_absorpt_correction_type multi-scan
_exptl_absorpt_process_details
;
CrysAlisPro, Agilent Technologies,
Version 1.171.37.34i (release 04-08-2014 CrysAlis171 .NET)
(compiled Aug  4 2014,14:34:23)
Empirical absorption correction using spherical harmonics,
 implemented in SCALE3 ABSPACK scaling algorithm.
;
_exptl_crystal_colour orange
_exptl_crystal_colour_primary orange
_exptl_crystal_density_diffrn 1.346
_exptl_crystal_description needle
_exptl_crystal_F_000 4463
_exptl_crystal_size_max 0.16
_exptl_crystal_size_mid 0.02
_exptl_crystal_size_min 0.01
_refine_diff_density_max 2.661
_refine_diff_density_min -2.277
_refine_diff_density_rms 0.180
_refine_ls_extinction_method none
_refine_ls_goodness_of_fit_ref 0.923
_refine_ls_hydrogen_treatment constr
_refine_ls_matrix_type full
_refine_ls_number_parameters 2116
_refine_ls_number_reflns 44922
_refine_ls_number_restraints 58
_refine_ls_restrained_S_all 0.924
_refine_ls_R_factor_all 0.1111
_refine_ls_R_factor_gt 0.0760
_refine_ls_shift/su_max 0.001
_refine_ls_shift/su_mean 0.000
_refine_ls_structure_factor_coef Fsqd
_refine_ls_weighting_details 'w=1/[\s^2^(Fo^2^)+(0.1280P)^2^] where P=(Fo^2^+2Fc^2^)/3'
_refine_ls_weighting_scheme calc
_refine_ls_wR_factor_gt 0.1931
_refine_ls_wR_factor_ref 0.2120
_reflns_Friedel_coverage 0.000
_reflns_number_gt 27561
_reflns_number_total 44922
_reflns_threshold_expression 'I > 2\s(I)'
_cod_data_source_file c5dt01813g2.cif
_cod_data_source_block shelx
_cod_depositor_comments 'Adding full bibliography for 1520082--1520087.cif.'
_cod_original_cell_volume 11072.7(14)
_cod_database_code 1520084
_shelxl_version_number 2014-1
_shelx_space_group_comment
;
The symmetry employed for this shelxl refinement is uniquely defined
by the following loop, which should always be used as a source of
symmetry information in preference to the above space-group names.
They are only intended as comments.
;
_olex2_refinement_description
;
1. Fixed Uiso
 At 1.2 times of:
  All C(H) groups, All O(H) groups
 At 1.5 times of:
  All C(H,H,H) groups
2. Restrained distances
 N14-C131
 1.46 with sigma of 0.02
 N14-C12
 1.46 with sigma of 0.02
 C145-C143
 1.53 with sigma of 0.02
 C1F-C143
 1.53 with sigma of 0.02
3. Rigid bond restraints
 C145
 with sigma for 1-2 distances of 0.01 and sigma for 1-3 distances of 0.01
4. Uiso/Uaniso restraints and constraints
C145: within 1.7A with sigma of 0.04 and sigma for terminal atoms of 0.08
5. Rigid body (RIGU) restrains
 C49, C50, C51, C52
 with sigma for 1-2 distances of 0.004 and sigma for 1-3 distances of 0.004
 C45, C46, C47
 with sigma for 1-2 distances of 0.004 and sigma for 1-3 distances of 0.004
 C144, C145, C146
 with sigma for 1-2 distances of 0.004 and sigma for 1-3 distances of 0.004
 C148, C149, C150, C151
 with sigma for 1-2 distances of 0.004 and sigma for 1-3 distances of 0.004
 C49, C50, C51, C52
 with sigma for 1-2 distances of 0.004 and sigma for 1-3 distances of 0.004
 C45, C46, C47, C54, C56, C57, C58
 with sigma for 1-2 distances of 0.004 and sigma for 1-3 distances of 0.004
 C145
 with sigma for 1-2 distances of 0.004 and sigma for 1-3 distances of 0.004
6. Others
 Fixed Sof: C1F(0.5) H1FA(0.5) H1FB(0.5) H1FC(0.5) Dy7(0.5) O45(0.5) O46(0.5)
 O47(0.5) N17(0.5) C12(0.5) C1E(0.5) H1E(0.5) C1D(0.5) H1D(0.5) C1C(0.5)
 H1CA(0.5) C1B(0.5) H1BB(0.5) C1A(0.5) H1AA(0.5) C134(0.5) H134(0.5) C135(0.5)
 H135(0.5) C136(0.5) H136(0.5) C131(0.5) C132(0.5) H132(0.5) C133(0.5)
 H133(0.5) C145(0.5) H14J(0.5) H14K(0.5) H14L(0.5)
7.a Ternary CH refined with riding coordinates:
 O1BA(H1BA), O76(H76), O6AA(H6AA), O104(H104)
7.b Me refined with riding coordinates:
 C59(H59A,H59B,H59C), C69(H69A,H69B,H69C), C70(H70A,H70B,H70C), C88(H88A,H88B,
 H88C), C99(H99A,H99B,H99C), C100(H10A,H10B,H10C), C101(H10D,H10E,H10F),
 C104(H10G,H10H,H10I), C105(H10J,H10K,H10L), C106(H10M,H10N,H10O), C109(H10P,
 H10Q,H10R), C110(H11A,H11B,H11C), C111(H11D,H11E,H11F), C114(H11G,H11H,H11I),
 C115(H11J,H11K,H11L), C116(H11M,H11N,H11O), C1(H1A,H1B,H1C), C11(H11P,H11Q,
 H11R), C20(H20A,H20B,H20C), C30(H30A,H30B,H30C), C31(H31A,H31B,H31C), C40(H40A,
 H40B,H40C), C41(H41A,H41B,H41C), C42(H42A,H42B,H42C), C45(H45A,H45B,H45C),
 C46(H46A,H46B,H46C), C47(H47A,H47B,H47C), C50(H50A,H50B,H50C), C51(H51A,H51B,
 H51C), C52(H52A,H52B,H52C), C57(H57A,H57B,H57C), C157(H15A,H15B,H15C),
 C1F(H1FA,H1FB,H1FC), C118(H11S,H11T,H11U), C128(H12A,H12B,H12C), C129(H12D,
 H12E,H12F), C139(H13A,H13B,H13C), C140(H14A,H14B,H14C), C141(H14D,H14E,H14F),
 C144(H14G,H14H,H14I), C145(H14J,H14K,H14L), C146(H14M,H14N,H14O), C149(H14P,
 H14Q,H14R), C150(H15D,H15E,H15F), C151(H15G,H15H,H15I), C154(H15J,H15K,H15L),
 C155(H15M,H15N,H15O), C156(H15P,H15Q,H15R)
7.c Aromatic/amide H refined with riding coordinates:
 C61(H61), C62(H62), C63(H63), C66(H66), C73(H73), C74(H74), C75(H75),
 C76(H76A), C77(H77), C80(H80), C81(H81), C82(H82), C85(H85), C92(H92),
 C93(H93), C94(H94), C95(H95), C96(H96), C3(H3), C4(H4), C4BA(H4BA), C5(H5),
 C8(H8), C15(H15), C16(H16), C17(H17), C18(H18), C19(H19), C22(H22), C23(H23),
 C24(H24), C27(H27), C34(H34), C35(H35), C36(H36), C37(H37), C1E(H1E), C1D(H1D),
  C1C(H1CA), C1B(H1BB), C1A(H1AA), C120(H120), C121(H121), C122(H122),
 C125(H125), C134(H134), C135(H135), C136(H136), C132(H132), C133(H133)
7.d Fitted hexagon refined as free rotating group:
 C12(C1E,C1D,C1C,C1B,C1A), C134(C135,C136,C131,C132,C133)
7.e Idealised Me refined as rotating group:
 C78(H78A,H78B,H78C), C89(H89A,H89B,H89C), C56(H56A,H56B,H56C), C58(H58A,H58B,
 H58C)
;
_olex2_submission_special_instructions 'No special instructions were received'

loop_
_space_group_symop_operation_xyz
'x, y, z'
'-x, -y, -z'

loop_
_atom_site_label
_atom_site_type_symbol
_atom_site_fract_x
_atom_site_fract_y
_atom_site_fract_z
_atom_site_U_iso_or_equiv
_atom_site_adp_type
_atom_site_occupancy
_atom_site_site_symmetry_order
_atom_site_calc_flag
_atom_site_refinement_flags_posn
_atom_site_refinement_flags_adp
_atom_site_refinement_flags_occupancy
_atom_site_disorder_assembly
_atom_site_disorder_group
Dy3 Dy -0.47607(3) 0.09577(2) 0.43271(2) 0.04030(10) Uani 1 1 d . . . . .
Dy4 Dy -0.50198(3) -0.05482(2) 0.43344(2) 0.04003(10) Uani 1 1 d . . . . .
Co3 Co -0.34902(8) 0.04326(4) 0.36194(3) 0.0418(2) Uani 1 1 d . . . . .
Co4 Co -0.58445(8) 0.05131(4) 0.34966(3) 0.0425(3) Uani 1 1 d . . . . .
O1BA O -0.3908(4) 0.0177(2) 0.42549(16) 0.0429(12) Uani 1 1 d . . . . .
H1BA H -0.3341 0.0075 0.4450 0.051 Uiso 1 1 calc R . . . .
O16 O -0.4152(4) -0.1042(2) 0.38643(17) 0.0477(13) Uani 1 1 d . . . . .
O17 O -0.4749(4) -0.0073(2) 0.35611(16) 0.0417(12) Uani 1 1 d . . . . .
O18 O -0.6776(4) 0.1210(2) 0.33265(18) 0.0539(15) Uani 1 1 d . . . . .
O19 O -0.5414(4) 0.1782(2) 0.37711(17) 0.0479(13) Uani 1 1 d . . . . .
O20 O -0.4575(4) 0.1006(2) 0.35598(16) 0.0405(12) Uani 1 1 d . . . . .
O21 O -0.2521(4) -0.0196(2) 0.35714(17) 0.0466(13) Uani 1 1 d . . . . .
O22 O -0.4650(4) 0.1452(2) 0.53359(17) 0.0493(14) Uani 1 1 d . . . . .
O23 O -0.4688(5) 0.1660(2) 0.46254(18) 0.0523(14) Uani 1 1 d . . . . .
O24 O -0.6385(5) 0.0998(3) 0.45896(19) 0.0559(15) Uani 1 1 d . . . . .
O25 O -0.3531(4) -0.0865(2) 0.47019(17) 0.0453(13) Uani 1 1 d . . . . .
O26 O -0.6482(5) -0.0693(2) 0.40316(18) 0.0520(15) Uani 1 1 d . . . . .
O27 O -0.6989(4) 0.0020(2) 0.35102(18) 0.0502(14) Uani 1 1 d . . . . .
O28 O -0.2361(4) 0.0875(2) 0.37318(19) 0.0537(15) Uani 1 1 d . . . . .
O29 O -0.3197(4) 0.1302(2) 0.41380(18) 0.0482(13) Uani 1 1 d . . . . .
O30 O -0.4452(4) 0.0486(2) 0.50165(16) 0.0468(13) Uani 1 1 d . . . . .
O76 O -0.5791(4) 0.0330(2) 0.41526(16) 0.0426(12) Uani 1 1 d . . . . .
H76 H -0.6455 0.0320 0.4289 0.051 Uiso 1 1 calc R . . . .
N7 N -0.3189(5) 0.0732(3) 0.2958(2) 0.0445(16) Uani 1 1 d . . . . .
N8 N -0.1659(5) -0.0395(3) 0.3017(2) 0.0519(18) Uani 1 1 d . . . . .
N9 N -0.1637(6) -0.0183(3) 0.2560(2) 0.0548(19) Uani 1 1 d . . . . .
N10 N -0.5668(5) 0.0695(3) 0.2824(2) 0.0464(16) Uani 1 1 d . . . . .
N11 N -0.7183(6) 0.1852(3) 0.2687(2) 0.064(2) Uani 1 1 d . . . . .
N12 N -0.6848(7) 0.1955(4) 0.2258(2) 0.076(3) Uani 1 1 d . . . . .
C59 C -0.3588(6) -0.1544(3) 0.4041(3) 0.054(2) Uani 1 1 d . . . . .
H59A H -0.3966 -0.1851 0.4018 0.081 Uiso 1 1 calc R . . . .
H59B H -0.3453 -0.1589 0.4343 0.081 Uiso 1 1 calc R . . . .
H59C H -0.2971 -0.1526 0.3878 0.081 Uiso 1 1 calc R . . . .
C60 C -0.4244(6) -0.0872(3) 0.3423(3) 0.048(2) Uani 1 1 d . . . . .
C61 C -0.3997(6) -0.1170(4) 0.3147(3) 0.049(2) Uani 1 1 d . . . . .
H61 H -0.3741 -0.1524 0.3258 0.058 Uiso 1 1 calc R . . . .
C62 C -0.4121(7) -0.0952(4) 0.2710(3) 0.059(2) Uani 1 1 d . . . . .
H62 H -0.3931 -0.1152 0.2518 0.070 Uiso 1 1 calc R . . . .
C63 C -0.4520(7) -0.0450(4) 0.2557(3) 0.060(2) Uani 1 1 d . . . . .
H63 H -0.4619 -0.0308 0.2257 0.072 Uiso 1 1 calc R . . . .
C64 C -0.4789(6) -0.0135(4) 0.2826(3) 0.052(2) Uani 1 1 d . . . . .
C65 C -0.4614(6) -0.0347(3) 0.3273(3) 0.047(2) Uani 1 1 d . . . . .
C66 C -0.5258(6) 0.0397(4) 0.2618(3) 0.049(2) Uani 1 1 d . . . . .
H66 H -0.5251 0.0522 0.2313 0.059 Uiso 1 1 calc R . . . .
C67 C -0.6201(7) 0.1165(4) 0.2637(3) 0.054(2) Uani 1 1 d . . . . .
C68 C -0.6273(8) 0.1525(4) 0.2227(3) 0.062(3) Uani 1 1 d . . . . .
C69 C -0.5840(11) 0.1492(5) 0.1811(3) 0.092(4) Uani 1 1 d . . . . .
H69A H -0.5879 0.1846 0.1597 0.139 Uiso 1 1 calc R . . . .
H69B H -0.6201 0.1230 0.1712 0.139 Uiso 1 1 calc R . . . .
H69C H -0.5155 0.1378 0.1850 0.139 Uiso 1 1 calc R . . . .
C70 C -0.7511(10) 0.2238(5) 0.1916(3) 0.087(4) Uani 1 1 d . . . . .
H70A H -0.7173 0.2544 0.1717 0.131 Uiso 1 1 calc R . . . .
H70B H -0.8085 0.2369 0.2043 0.131 Uiso 1 1 calc R . . . .
H70C H -0.7719 0.1990 0.1759 0.131 Uiso 1 1 calc R . . . .
C71 C -0.6730(6) 0.1382(3) 0.2926(3) 0.051(2) Uani 1 1 d . . . . .
C72 C -0.7586(7) 0.2265(4) 0.2846(3) 0.064(3) Uani 1 1 d . . . . .
C73 C -0.7322(9) 0.2793(5) 0.2674(4) 0.080(3) Uani 1 1 d . . . . .
H73 H -0.6897 0.2890 0.2428 0.096 Uiso 1 1 calc R . . . .
C74 C -0.7661(10) 0.3188(5) 0.2851(5) 0.095(4) Uani 1 1 d . . . . .
H74 H -0.7444 0.3549 0.2738 0.113 Uiso 1 1 calc R . . . .
C75 C -0.8337(9) 0.3049(6) 0.3201(5) 0.089(4) Uani 1 1 d . . . . .
H75 H -0.8582 0.3315 0.3326 0.107 Uiso 1 1 calc R . . . .
C76 C -0.8647(8) 0.2495(5) 0.3367(4) 0.076(3) Uani 1 1 d . . . . .
H76A H -0.9106 0.2394 0.3600 0.091 Uiso 1 1 calc R . . . .
C77 C -0.8273(7) 0.2115(4) 0.3183(3) 0.067(3) Uani 1 1 d . . . . .
H77 H -0.8482 0.1752 0.3286 0.080 Uiso 1 1 calc R . . . .
C78 C -0.6077(8) 0.2168(4) 0.3868(3) 0.064(3) Uani 1 1 d . . . . .
H78A H -0.6310 0.2032 0.4167 0.096 Uiso 1 1 calc GR . . . .
H78B H -0.6634 0.2224 0.3676 0.096 Uiso 1 1 calc GR . . . .
H78C H -0.5740 0.2510 0.3826 0.096 Uiso 1 1 calc GR . . . .
C79 C -0.4987(6) 0.1918(3) 0.3360(3) 0.048(2) Uani 1 1 d . . . . .
C80 C -0.5061(7) 0.2436(4) 0.3064(3) 0.057(2) Uani 1 1 d . . . . .
H80 H -0.5411 0.2718 0.3135 0.068 Uiso 1 1 calc R . . . .
C81 C -0.4595(7) 0.2520(4) 0.2658(3) 0.060(2) Uani 1 1 d . . . . .
H81 H -0.4647 0.2862 0.2449 0.073 Uiso 1 1 calc R . . . .
C82 C -0.4070(7) 0.2118(4) 0.2563(3) 0.058(2) Uani 1 1 d . . . . .
H82 H -0.3748 0.2188 0.2290 0.070 Uiso 1 1 calc R . . . .
C83 C -0.3992(7) 0.1597(3) 0.2859(3) 0.053(2) Uani 1 1 d . . . . .
C84 C -0.4489(6) 0.1501(3) 0.3257(2) 0.0436(19) Uani 1 1 d . . . . .
C85 C -0.3403(7) 0.1216(3) 0.2724(3) 0.051(2) Uani 1 1 d . . . . .
H85 H -0.3145 0.1325 0.2439 0.061 Uiso 1 1 calc R . . . .
C86 C -0.2542(6) 0.0368(3) 0.2838(2) 0.048(2) Uani 1 1 d . . . . .
C87 C -0.2169(6) 0.0305(4) 0.2468(3) 0.051(2) Uani 1 1 d . . . . .
C88 C -0.2296(9) 0.0641(5) 0.2013(3) 0.076(3) Uani 1 1 d . . . . .
H88A H -0.2036 0.0444 0.1818 0.114 Uiso 1 1 calc R . . . .
H88B H -0.1944 0.0980 0.1962 0.114 Uiso 1 1 calc R . . . .
H88C H -0.2991 0.0718 0.1960 0.114 Uiso 1 1 calc R . . . .
C89 C -0.0651(7) -0.0171(4) 0.2364(3) 0.065(3) Uani 1 1 d . . . . .
H89A H -0.0260 0.0102 0.2435 0.098 Uiso 1 1 calc GR . . . .
H89B H -0.0701 -0.0084 0.2051 0.098 Uiso 1 1 calc GR . . . .
H89C H -0.0337 -0.0525 0.2475 0.098 Uiso 1 1 calc GR . . . .
C90 C -0.2247(6) -0.0089(4) 0.3189(3) 0.048(2) Uani 1 1 d . . . . .
C91 C -0.1390(6) -0.0948(4) 0.3207(3) 0.055(2) Uani 1 1 d . . . . .
C92 C -0.1054(6) -0.1093(4) 0.3620(3) 0.052(2) Uani 1 1 d . . . . .
H92 H -0.0992 -0.0830 0.3767 0.063 Uiso 1 1 calc R . . . .
C93 C -0.0807(7) -0.1623(4) 0.3819(3) 0.061(2) Uani 1 1 d . . . . .
H93 H -0.0574 -0.1723 0.4104 0.073 Uiso 1 1 calc R . . . .
C94 C -0.0899(7) -0.2013(4) 0.3604(4) 0.067(3) Uani 1 1 d . . . . .
H94 H -0.0723 -0.2378 0.3739 0.081 Uiso 1 1 calc R . . . .
C95 C -0.1251(8) -0.1857(4) 0.3193(4) 0.068(3) Uani 1 1 d . . . . .
H95 H -0.1320 -0.2120 0.3046 0.082 Uiso 1 1 calc R . . . .
C96 C -0.1505(7) -0.1330(4) 0.2991(3) 0.057(2) Uani 1 1 d . . . . .
H96 H -0.1755 -0.1230 0.2709 0.068 Uiso 1 1 calc R . . . .
C97 C -0.4525(6) 0.1770(3) 0.4971(3) 0.048(2) Uani 1 1 d . . . . .
C98 C -0.4150(7) 0.2335(3) 0.4930(3) 0.052(2) Uani 1 1 d . . . . .
C99 C -0.3917(11) 0.2647(4) 0.4463(4) 0.093(4) Uani 1 1 d . . . . .
H99A H -0.4521 0.2718 0.4301 0.139 Uiso 1 1 calc R . . . .
H99B H -0.3468 0.2434 0.4337 0.139 Uiso 1 1 calc R . . . .
H99C H -0.3612 0.2990 0.4452 0.139 Uiso 1 1 calc R . . . .
C100 C -0.5005(7) 0.2621(4) 0.5097(4) 0.069(3) Uani 1 1 d . . . . .
H10A H -0.5146 0.2431 0.5399 0.104 Uiso 1 1 calc R . . . .
H10B H -0.5585 0.2620 0.4927 0.104 Uiso 1 1 calc R . . . .
H10C H -0.4825 0.2994 0.5069 0.104 Uiso 1 1 calc R . . . .
C101 C -0.3254(8) 0.2281(4) 0.5212(4) 0.079(3) Uani 1 1 d . . . . .
H10D H -0.2964 0.2637 0.5167 0.119 Uiso 1 1 calc R . . . .
H10E H -0.2773 0.2040 0.5134 0.119 Uiso 1 1 calc R . . . .
H10F H -0.3451 0.2133 0.5515 0.119 Uiso 1 1 calc R . . . .
C102 C -0.3157(6) -0.0907(3) 0.5057(3) 0.0460(19) Uani 1 1 d . . . . .
C103 C -0.2047(7) -0.0817(4) 0.5064(3) 0.061(2) Uani 1 1 d . . . . .
C104 C -0.1620(9) -0.1260(6) 0.5452(4) 0.091(4) Uani 1 1 d . . . . .
H10G H -0.0915 -0.1209 0.5463 0.137 Uiso 1 1 calc R . . . .
H10H H -0.1743 -0.1616 0.5419 0.137 Uiso 1 1 calc R . . . .
H10I H -0.1933 -0.1233 0.5719 0.137 Uiso 1 1 calc R . . . .
C105 C -0.1915(9) -0.0252(6) 0.5109(5) 0.105(5) Uani 1 1 d . . . . .
H10J H -0.1224 -0.0195 0.5150 0.158 Uiso 1 1 calc R . . . .
H10K H -0.2301 -0.0216 0.5357 0.158 Uiso 1 1 calc R . . . .
H10L H -0.2136 0.0017 0.4848 0.158 Uiso 1 1 calc R . . . .
C106 C -0.1543(8) -0.0840(4) 0.4654(3) 0.067(3) Uani 1 1 d . . . . .
H10M H -0.1718 -0.1174 0.4592 0.101 Uiso 1 1 calc R . . . .
H10N H -0.0835 -0.0831 0.4684 0.101 Uiso 1 1 calc R . . . .
H10O H -0.1749 -0.0530 0.4417 0.101 Uiso 1 1 calc R . . . .
C107 C -0.7120(6) -0.0430(3) 0.3777(3) 0.0464(19) Uani 1 1 d . . . . .
C108 C -0.8097(8) -0.0707(4) 0.3783(3) 0.062(3) Uani 1 1 d . . . . .
C109 C -0.8530(8) -0.0852(5) 0.4236(4) 0.079(3) Uani 1 1 d . . . . .
H10P H -0.9110 -0.1073 0.4253 0.119 Uiso 1 1 calc R . . . .
H10Q H -0.8712 -0.0522 0.4308 0.119 Uiso 1 1 calc R . . . .
H10R H -0.8046 -0.1055 0.4438 0.119 Uiso 1 1 calc R . . . .
C110 C -0.7921(10) -0.1227(5) 0.3669(4) 0.089(4) Uani 1 1 d . . . . .
H11A H -0.7735 -0.1144 0.3364 0.133 Uiso 1 1 calc R . . . .
H11B H -0.8519 -0.1440 0.3726 0.133 Uiso 1 1 calc R . . . .
H11C H -0.7395 -0.1432 0.3844 0.133 Uiso 1 1 calc R . . . .
C111 C -0.8766(9) -0.0337(5) 0.3449(5) 0.107(5) Uani 1 1 d . . . . .
H11D H -0.9017 -0.0045 0.3559 0.160 Uiso 1 1 calc R . . . .
H11E H -0.9313 -0.0545 0.3396 0.160 Uiso 1 1 calc R . . . .
H11F H -0.8394 -0.0184 0.3181 0.160 Uiso 1 1 calc R . . . .
C112 C -0.2427(7) 0.1201(4) 0.3952(3) 0.054(2) Uani 1 1 d . . . . .
C113 C -0.1508(8) 0.1498(4) 0.3984(4) 0.077(3) Uani 1 1 d . . . . .
C114 C -0.1433(10) 0.1482(8) 0.4473(5) 0.116(6) Uani 1 1 d . . . . .
H11G H -0.1148 0.1137 0.4636 0.174 Uiso 1 1 calc R . . . .
H11H H -0.2086 0.1523 0.4590 0.174 Uiso 1 1 calc R . . . .
H11I H -0.1018 0.1777 0.4495 0.174 Uiso 1 1 calc R . . . .
C115 C -0.1688(11) 0.2082(5) 0.3683(7) 0.131(7) Uani 1 1 d . . . . .
H11J H -0.1062 0.2243 0.3563 0.197 Uiso 1 1 calc R . . . .
H11K H -0.2005 0.2301 0.3848 0.197 Uiso 1 1 calc R . . . .
H11L H -0.2109 0.2067 0.3448 0.197 Uiso 1 1 calc R . . . .
C116 C -0.0602(7) 0.1241(5) 0.3857(4) 0.073(3) Uani 1 1 d . . . . .
H11M H -0.0024 0.1405 0.3937 0.110 Uiso 1 1 calc R . . . .
H11N H -0.0588 0.1297 0.3546 0.110 Uiso 1 1 calc R . . . .
H11O H -0.0602 0.0854 0.4006 0.110 Uiso 1 1 calc R . . . .
Dy1 Dy 0.00298(3) -0.39578(2) 0.43268(2) 0.05163(12) Uani 1 1 d . . . . .
Dy2 Dy 0.01146(3) -0.54633(2) 0.43340(2) 0.05189(12) Uani 1 1 d . . . . .
Co1 Co 0.14372(9) -0.44935(5) 0.35929(4) 0.0537(3) Uani 1 1 d . . . . .
Co2 Co -0.09237(9) -0.43729(5) 0.35003(4) 0.0538(3) Uani 1 1 d . . . . .
O1 O -0.0655(5) -0.5862(2) 0.3800(2) 0.0665(18) Uani 1 1 d . . . . .
O2 O 0.0303(4) -0.4977(2) 0.3554(2) 0.0540(15) Uani 1 1 d . . . . .
O3 O 0.2452(5) -0.3869(3) 0.3518(2) 0.0614(17) Uani 1 1 d . . . . .
O4 O 0.0922(4) -0.3151(2) 0.3844(2) 0.0560(15) Uani 1 1 d . . . . .
O5 O 0.0238(4) -0.3895(2) 0.35541(19) 0.0493(14) Uani 1 1 d . . . . .
O6 O -0.1931(5) -0.4903(3) 0.3354(2) 0.0628(17) Uani 1 1 d . . . . .
O6AA O 0.1052(4) -0.4665(2) 0.42352(18) 0.0489(14) Uani 1 1 d . . . . .
H6AA H 0.1632 -0.4728 0.4424 0.059 Uiso 1 1 calc R . . . .
O7 O 0.0070(6) -0.6376(2) 0.4636(2) 0.075(2) Uani 1 1 d . . . . .
O8 O -0.0230(5) -0.3275(2) 0.4655(2) 0.0663(18) Uani 1 1 d . . . . .
O9 O -0.1504(5) -0.5611(3) 0.4628(2) 0.071(2) Uani 1 1 d . . . . .
O10 O -0.1532(5) -0.6045(3) 0.5333(2) 0.0659(18) Uani 1 1 d . . . . .
O11 O -0.1396(5) -0.3527(2) 0.4033(2) 0.0647(18) Uani 1 1 d . . . . .
O12 O -0.2006(5) -0.3846(3) 0.3535(3) 0.074(2) Uani 1 1 d . . . . .
O13 O 0.2528(5) -0.5071(3) 0.3718(2) 0.0687(18) Uani 1 1 d . . . . .
O14 O 0.1637(5) -0.5743(3) 0.4138(2) 0.0704(19) Uani 1 1 d . . . . .
O15 O -0.0514(5) -0.4475(2) 0.4975(2) 0.0578(16) Uani 1 1 d . . . . .
O104 O -0.0845(4) -0.4654(2) 0.41599(19) 0.0516(14) Uani 1 1 d . . . . .
H104 H -0.1506 -0.4710 0.4303 0.062 Uiso 1 1 calc R . . . .
N1 N 0.1705(6) -0.4351(3) 0.2935(3) 0.062(2) Uani 1 1 d . . . . .
N2 N 0.3379(6) -0.3336(4) 0.2936(3) 0.072(2) Uani 1 1 d . . . . .
N3 N 0.3370(7) -0.3240(4) 0.2502(3) 0.076(3) Uani 1 1 d . . . . .
N4 N -0.0790(6) -0.4075(3) 0.2838(2) 0.059(2) Uani 1 1 d . . . . .
N5 N -0.2467(8) -0.5038(4) 0.2714(3) 0.097(4) Uani 1 1 d . . . . .
N6 N -0.2175(11) -0.4856(5) 0.2287(4) 0.125(5) Uani 1 1 d . . . . .
C1 C 0.1496(8) -0.2791(4) 0.4003(4) 0.071(3) Uani 1 1 d . . . . .
H1A H 0.1516 -0.2923 0.4317 0.107 Uiso 1 1 calc R . . . .
H1B H 0.1201 -0.2430 0.3917 0.107 Uiso 1 1 calc R . . . .
H1C H 0.2162 -0.2775 0.3882 0.107 Uiso 1 1 calc R . . . .
C2 C 0.0826(7) -0.3011(4) 0.3401(3) 0.058(2) Uani 1 1 d . . . . .
C3 C 0.1130(7) -0.2540(4) 0.3102(3) 0.063(3) Uani 1 1 d . . . . .
H3 H 0.1427 -0.2272 0.3202 0.076 Uiso 1 1 calc R . . . .
C4 C 0.1025(8) -0.2445(4) 0.2677(4) 0.073(3) Uani 1 1 d . . . . .
H4 H 0.1281 -0.2127 0.2481 0.087 Uiso 1 1 calc R . . . .
C4BA C 0.3907(8) -0.3043(5) 0.3532(4) 0.075(3) Uani 1 1 d . . . . .
H4BA H 0.3933 -0.3411 0.3697 0.090 Uiso 1 1 calc R . . . .
C5 C 0.0545(8) -0.2811(4) 0.2528(3) 0.070(3) Uani 1 1 d . . . . .
H5 H 0.0437 -0.2734 0.2229 0.084 Uiso 1 1 calc R . . . .
C6 C 0.0209(7) -0.3302(4) 0.2812(3) 0.059(2) Uani 1 1 d . . . . .
C7 C 0.0418(7) -0.3419(3) 0.3255(3) 0.053(2) Uani 1 1 d . . . . .
C8 C -0.0345(9) -0.3644(4) 0.2617(3) 0.074(3) Uani 1 1 d . . . . .
H8 H -0.0380 -0.3543 0.2312 0.089 Uiso 1 1 calc R . . . .
C9 C -0.1399(9) -0.4381(5) 0.2655(4) 0.082(3) Uani 1 1 d . . . . .
C10 C -0.1565(13) -0.4420(6) 0.2256(4) 0.117(6) Uani 1 1 d . . . . .
C11 C -0.1177(16) -0.4107(7) 0.1821(5) 0.153(8) Uani 1 1 d . . . . .
H11P H -0.1466 -0.4242 0.1601 0.230 Uiso 1 1 calc R . . . .
H11Q H -0.0466 -0.4149 0.1810 0.230 Uiso 1 1 calc R . . . .
H11R H -0.1346 -0.3725 0.1768 0.230 Uiso 1 1 calc R . . . .
C13 C -0.1960(8) -0.4785(4) 0.2954(4) 0.073(3) Uani 1 1 d . . . . .
C14 C -0.2880(10) -0.5571(6) 0.2883(4) 0.090(4) Uani 1 1 d . . . . .
C15 C -0.2590(11) -0.5989(6) 0.2701(5) 0.098(4) Uani 1 1 d . . . . .
H15 H -0.2159 -0.5925 0.2458 0.117 Uiso 1 1 calc R . . . .
C16 C -0.2965(11) -0.6486(6) 0.2893(5) 0.102(4) Uani 1 1 d . . . . .
H16 H -0.2817 -0.6766 0.2767 0.122 Uiso 1 1 calc R . . . .
C17 C -0.3540(10) -0.6605(6) 0.3255(5) 0.104(5) Uani 1 1 d . . . . .
H17 H -0.3741 -0.6965 0.3387 0.124 Uiso 1 1 calc R . . . .
C18 C -0.3826(10) -0.6205(5) 0.3428(5) 0.095(4) Uani 1 1 d . . . . .
H18 H -0.4251 -0.6284 0.3674 0.114 Uiso 1 1 calc R . . . .
C19 C -0.3493(9) -0.5682(5) 0.3244(5) 0.088(4) Uani 1 1 d . . . . .
H19 H -0.3686 -0.5403 0.3364 0.106 Uiso 1 1 calc R . . . .
C20 C -0.1382(8) -0.6280(5) 0.3908(4) 0.084(4) Uani 1 1 d . . . . .
H20A H -0.1612 -0.6338 0.4205 0.126 Uiso 1 1 calc R . . . .
H20B H -0.1094 -0.6615 0.3876 0.126 Uiso 1 1 calc R . . . .
H20C H -0.1933 -0.6172 0.3714 0.126 Uiso 1 1 calc R . . . .
C21 C -0.0264(8) -0.5737(4) 0.3376(3) 0.064(3) Uani 1 1 d . . . . .
C22 C -0.0378(9) -0.6047(4) 0.3106(4) 0.077(3) Uani 1 1 d . . . . .
H22 H -0.0739 -0.6372 0.3197 0.092 Uiso 1 1 calc R . . . .
C23 C 0.0041(12) -0.5880(6) 0.2696(5) 0.108(5) Uani 1 1 d . . . . .
H23 H -0.0079 -0.6078 0.2500 0.129 Uiso 1 1 calc R . . . .
C24 C 0.0633(12) -0.5428(6) 0.2565(5) 0.100(4) Uani 1 1 d . . . . .
H24 H 0.0951 -0.5331 0.2291 0.120 Uiso 1 1 calc R . . . .
C25 C 0.0751(9) -0.5105(5) 0.2868(4) 0.076(3) Uani 1 1 d . . . . .
C26 C 0.0285(7) -0.5263(4) 0.3265(3) 0.058(2) Uani 1 1 d . . . . .
C27 C 0.1432(9) -0.4647(5) 0.2696(4) 0.076(3) Uani 1 1 d . . . . .
H27 H 0.1672 -0.4569 0.2408 0.091 Uiso 1 1 calc R . . . .
C28 C 0.2388(8) -0.3931(5) 0.2794(4) 0.072(3) Uani 1 1 d . . . . .
C29 C 0.2824(9) -0.3636(5) 0.2409(3) 0.082(3) Uani 1 1 d . . . . .
C30 C 0.2707(11) -0.3666(6) 0.1978(4) 0.100(4) Uani 1 1 d . . . . .
H30A H 0.2294 -0.3974 0.1986 0.150 Uiso 1 1 calc R . . . .
H30B H 0.3348 -0.3713 0.1852 0.150 Uiso 1 1 calc R . . . .
H30C H 0.2399 -0.3334 0.1804 0.150 Uiso 1 1 calc R . . . .
C31 C 0.4303(8) -0.3074(6) 0.2254(4) 0.099(5) Uani 1 1 d . . . . .
H31A H 0.4196 -0.3023 0.1948 0.149 Uiso 1 1 calc R . . . .
H31B H 0.4801 -0.3354 0.2357 0.149 Uiso 1 1 calc R . . . .
H31C H 0.4524 -0.2735 0.2295 0.149 Uiso 1 1 calc R . . . .
C32 C 0.2703(7) -0.3735(4) 0.3114(4) 0.068(3) Uani 1 1 d . . . . .
C33 C 0.3644(7) -0.2912(4) 0.3117(4) 0.068(3) Uani 1 1 d . . . . .
C34 C 0.3587(8) -0.2370(5) 0.2871(4) 0.083(4) Uani 1 1 d . . . . .
H34 H 0.3367 -0.2270 0.2584 0.100 Uiso 1 1 calc R . . . .
C35 C 0.3871(9) -0.1978(5) 0.3067(5) 0.105(5) Uani 1 1 d . . . . .
H35 H 0.3884 -0.1609 0.2905 0.126 Uiso 1 1 calc R . . . .
C36 C 0.4120(8) -0.2123(5) 0.3479(4) 0.078(3) Uani 1 1 d . . . . .
H36 H 0.4289 -0.1854 0.3608 0.094 Uiso 1 1 calc R . . . .
C37 C 0.4135(9) -0.2652(6) 0.3717(4) 0.089(4) Uani 1 1 d . . . . .
H37 H 0.4303 -0.2748 0.4011 0.106 Uiso 1 1 calc R . . . .
C38 C 0.0275(8) -0.6755(4) 0.4972(4) 0.068(3) Uani 1 1 d . . . . .
C39 C 0.0608(10) -0.7301(3) 0.4899(3) 0.073(3) Uani 1 1 d . . . . .
C40 C 0.0754(14) -0.7234(6) 0.4410(4) 0.124(6) Uani 1 1 d . . . . .
H40A H 0.1278 -0.6977 0.4293 0.186 Uiso 1 1 calc R . . . .
H40B H 0.0147 -0.7099 0.4262 0.186 Uiso 1 1 calc R . . . .
H40C H 0.0928 -0.7583 0.4368 0.186 Uiso 1 1 calc R . . . .
C41 C 0.1550(9) -0.7470(4) 0.5134(3) 0.073(3) Uani 1 1 d . . . . .
H41A H 0.2055 -0.7203 0.5009 0.109 Uiso 1 1 calc R . . . .
H41B H 0.1759 -0.7822 0.5108 0.109 Uiso 1 1 calc R . . . .
H41C H 0.1447 -0.7494 0.5438 0.109 Uiso 1 1 calc R . . . .
C42 C -0.0174(9) -0.7683(4) 0.5073(4) 0.088(4) Uani 1 1 d . . . . .
H42A H -0.0769 -0.7561 0.4910 0.132 Uiso 1 1 calc R . . . .
H42B H -0.0298 -0.7706 0.5375 0.132 Uiso 1 1 calc R . . . .
H42C H 0.0019 -0.8038 0.5049 0.132 Uiso 1 1 calc R . . . .
C43 C -0.1927(7) -0.5801(4) 0.4981(4) 0.064(3) Uani 1 1 d . . . . .
C44 C -0.3070(8) -0.5694(4) 0.5009(4) 0.076(3) Uani 1 1 d . . . . .
C45 C -0.3459(12) -0.5660(15) 0.4588(6) 0.26(2) Uani 1 1 d . U . . .
H45A H -0.3334 -0.6001 0.4522 0.388 Uiso 1 1 calc R . . . .
H45B H -0.3139 -0.5366 0.4369 0.388 Uiso 1 1 calc R . . . .
H45C H -0.4163 -0.5591 0.4591 0.388 Uiso 1 1 calc R . . . .
C46 C -0.3225(13) -0.5202(10) 0.5073(13) 0.28(2) Uani 1 1 d . U . . .
H46A H -0.2869 -0.4927 0.4851 0.420 Uiso 1 1 calc R . . . .
H46B H -0.2991 -0.5210 0.5357 0.420 Uiso 1 1 calc R . . . .
H46C H -0.3924 -0.5115 0.5058 0.420 Uiso 1 1 calc R . . . .
C47 C -0.3514(12) -0.6163(7) 0.5303(8) 0.171(10) Uani 1 1 d . U . . .
H47A H -0.3350 -0.6481 0.5210 0.256 Uiso 1 1 calc R . . . .
H47B H -0.4224 -0.6113 0.5306 0.256 Uiso 1 1 calc R . . . .
H47C H -0.3268 -0.6213 0.5592 0.256 Uiso 1 1 calc R . . . .
C48 C 0.2419(9) -0.5528(5) 0.3953(4) 0.073(3) Uani 1 1 d . . . . .
C49 C 0.3385(13) -0.5858(8) 0.4005(10) 0.172(7) Uani 1 1 d . U . . .
C50 C 0.4211(12) -0.5560(8) 0.4025(8) 0.160(7) Uani 1 1 d . U . . .
H50A H 0.4019 -0.5247 0.4120 0.240 Uiso 1 1 calc R . . . .
H50B H 0.4527 -0.5438 0.3740 0.240 Uiso 1 1 calc R . . . .
H50C H 0.4668 -0.5786 0.4229 0.240 Uiso 1 1 calc R . . . .
C51 C 0.3324(17) -0.6120(9) 0.4585(10) 0.202(8) Uani 1 1 d . U . . .
H51A H 0.3372 -0.5823 0.4712 0.304 Uiso 1 1 calc R . . . .
H51B H 0.3864 -0.6375 0.4683 0.304 Uiso 1 1 calc R . . . .
H51C H 0.2702 -0.6306 0.4675 0.304 Uiso 1 1 calc R . . . .
C52 C 0.3338(15) -0.6324(9) 0.3921(11) 0.208(9) Uani 1 1 d . U . . .
H52A H 0.2659 -0.6443 0.3948 0.311 Uiso 1 1 calc R . . . .
H52B H 0.3736 -0.6593 0.4125 0.311 Uiso 1 1 calc R . . . .
H52C H 0.3585 -0.6283 0.3628 0.311 Uiso 1 1 calc R . . . .
C53 C -0.2110(8) -0.3596(4) 0.3786(5) 0.080(4) Uani 1 1 d . . . . .
C54 C -0.3113(10) -0.3395(6) 0.3893(7) 0.125(5) Uani 1 1 d . U . . .
C56 C -0.3147(10) -0.2936(6) 0.4014(6) 0.122(5) Uani 1 1 d . U . . .
H56A H -0.2868 -0.3006 0.4300 0.183 Uiso 1 1 calc GR . . . .
H56B H -0.3827 -0.2816 0.4024 0.183 Uiso 1 1 calc GR . . . .
H56C H -0.2771 -0.2654 0.3807 0.183 Uiso 1 1 calc GR . . . .
C57 C -0.3845(9) -0.3783(5) 0.3939(5) 0.091(4) Uani 1 1 d . U . . .
H57A H -0.3594 -0.4078 0.3833 0.136 Uiso 1 1 calc R . . . .
H57B H -0.4413 -0.3617 0.3773 0.136 Uiso 1 1 calc R . . . .
H57C H -0.4037 -0.3925 0.4243 0.136 Uiso 1 1 calc R . . . .
C58 C -0.3394(15) -0.2979(7) 0.3328(7) 0.157(6) Uani 1 1 d . U . . .
H58A H -0.3979 -0.2759 0.3333 0.235 Uiso 1 1 calc GR . . . .
H58B H -0.3507 -0.3219 0.3151 0.235 Uiso 1 1 calc GR . . . .
H58C H -0.2841 -0.2744 0.3207 0.235 Uiso 1 1 calc GR . . . .
C157 C -0.3008(16) -0.4815(8) 0.1978(5) 0.178(11) Uani 1 1 d . . . . .
H15A H -0.2760 -0.4673 0.1682 0.268 Uiso 1 1 calc R . . . .
H15B H -0.3516 -0.4572 0.2034 0.268 Uiso 1 1 calc R . . . .
H15C H -0.3284 -0.5173 0.2019 0.268 Uiso 1 1 calc R . . . .
Dy5 Dy 0.03568(4) 0.02253(2) 0.10342(2) 0.06137(14) Uani 1 1 d . . . . .
Dy6 Dy -0.13932(3) 0.10086(2) -0.08363(2) 0.05670(13) Uani 1 1 d . . . . .
C1F_b C 0.307(3) -0.0003(12) 0.1900(16) 0.178(18) Uiso 0.5 1 d D . P A 2
H1FA_b H 0.2581 0.0286 0.1853 0.266 Uiso 0.5 1 calc R . P A 2
H1FB_b H 0.3475 0.0046 0.1638 0.266 Uiso 0.5 1 calc R . P A 2
H1FC_b H 0.3485 0.0007 0.2138 0.266 Uiso 0.5 1 calc R . P A 2
Dy7 Dy 0.04086(6) 0.01249(4) -0.00741(2) 0.0534(2) Uani 0.5 1 d . . P B -1
Co5 Co -0.07160(10) 0.11913(6) 0.01314(4) 0.0606(3) Uani 1 1 d . . . . .
O31 O -0.3155(5) 0.0628(3) -0.0547(2) 0.072(2) Uani 1 1 d . . . . .
O32 O -0.1929(5) 0.1068(3) -0.0175(2) 0.0677(18) Uani 1 1 d . . . . .
O33 O -0.0409(6) 0.0829(3) 0.13243(19) 0.0710(19) Uani 1 1 d . . . . .
O34 O 0.0611(5) 0.1105(3) 0.04843(19) 0.0672(19) Uani 1 1 d . . . . .
O35 O 0.1710(5) 0.0835(3) 0.0977(2) 0.078(2) Uani 1 1 d . . . . .
O36 O -0.0823(6) 0.1855(3) -0.0866(2) 0.078(2) Uani 1 1 d . . . . .
O37 O -0.0507(6) 0.1972(3) -0.0219(2) 0.079(2) Uani 1 1 d . . . . .
O38 O -0.1065(5) -0.0284(3) 0.1415(2) 0.0637(17) Uani 1 1 d . . . . .
O39 O 0.0008(5) -0.0763(3) 0.11721(17) 0.0582(16) Uani 1 1 d . . . . .
O40 O 0.1064(6) -0.0143(4) 0.1699(3) 0.082(2) Uani 1 1 d . . . . .
O41 O 0.1963(6) -0.0534(4) 0.1306(2) 0.090(3) Uani 1 1 d . . . . .
O42 O 0.1160(7) -0.0074(3) 0.0511(2) 0.093(3) Uani 1 1 d . . . . .
O43 O -0.0075(6) 0.0875(5) -0.0339(2) 0.106(3) Uani 1 1 d . . . . .
O45 O 0.1962(8) 0.0480(5) -0.0445(4) 0.050(3) Uani 0.5 1 d . . P . .
O46 O 0.3324(6) 0.0858(5) -0.0573(3) 0.046(3) Uani 0.5 1 d . . P . .
O47 O 0.2758(9) 0.0549(5) 0.0072(3) 0.060(3) Uani 0.5 1 d . . P . .
O48 O -0.2766(5) 0.1634(3) -0.1099(2) 0.0713(19) Uani 1 1 d . . . . .
O49 O -0.2831(6) 0.2238(4) -0.1739(2) 0.090(3) Uani 1 1 d . . . . .
O50 O -0.1610(6) 0.1668(3) -0.15790(19) 0.0688(19) Uani 1 1 d . . . . .
N13 N -0.1611(7) 0.1461(4) 0.0565(3) 0.069(2) Uani 1 1 d . . . . .
N14 N -0.0282(7) 0.1672(4) 0.1436(2) 0.076(3) Uani 1 1 d D . . . .
N15 N -0.0681(9) 0.2165(5) 0.1272(3) 0.098(3) Uani 1 1 d . . . . .
N16 N -0.2406(7) 0.1859(4) -0.1481(3) 0.068(2) Uani 1 1 d . . . . .
N17 N 0.2686(9) 0.0611(5) -0.0328(4) 0.040(3) Uani 0.5 1 d . . P B .
C12_b C 0.0189(13) 0.1471(7) 0.1858(4) 0.079(7) Uiso 0.5 1 d D . P C 2
C1E_b C -0.0254(12) 0.1661(7) 0.2175(6) 0.089(7) Uiso 0.5 1 d G . P C 2
H1E_b H -0.0793 0.1904 0.2107 0.107 Uiso 0.5 1 calc R . P C 2
C1D_b C 0.0090(15) 0.1496(8) 0.2591(5) 0.112(10) Uiso 0.5 1 d G . P C 2
H1D_b H -0.0213 0.1626 0.2808 0.134 Uiso 0.5 1 calc R . P C 2
C1C_b C 0.0877(16) 0.1140(9) 0.2690(4) 0.117(10) Uiso 0.5 1 d G . P C 2
H1CA_b H 0.1113 0.1027 0.2975 0.140 Uiso 0.5 1 calc R . P C 2
C1B_b C 0.1320(14) 0.0950(8) 0.2373(5) 0.116(10) Uiso 0.5 1 d G . P C 2
H1BB_b H 0.1859 0.0707 0.2441 0.139 Uiso 0.5 1 calc R . P C 2
C1A_b C 0.0976(13) 0.1115(7) 0.1957(5) 0.063(5) Uiso 0.5 1 d G . P C 2
H1AA_b H 0.1279 0.0985 0.1740 0.076 Uiso 0.5 1 calc R . P C 2
C118 C -0.3827(9) 0.0324(6) -0.0724(4) 0.093(4) Uani 1 1 d . . . . .
H11S H -0.4102 0.0028 -0.0491 0.139 Uiso 1 1 calc R . . . .
H11T H -0.3476 0.0177 -0.0931 0.139 Uiso 1 1 calc R . . . .
H11U H -0.4355 0.0562 -0.0867 0.139 Uiso 1 1 calc R . . . .
C119 C -0.3590(7) 0.0867(5) -0.0256(3) 0.069(3) Uani 1 1 d . . . . .
C120 C -0.4542(8) 0.0897(6) -0.0161(4) 0.098(5) Uani 1 1 d . . . . .
H120 H -0.5001 0.0750 -0.0308 0.117 Uiso 1 1 calc R . . . .
C121 C -0.4884(10) 0.1142(7) 0.0153(5) 0.110(5) Uani 1 1 d . . . . .
H121 H -0.5563 0.1177 0.0206 0.132 Uiso 1 1 calc R . . . .
C122 C -0.4215(9) 0.1326(6) 0.0374(4) 0.093(4) Uani 1 1 d . . . . .
H122 H -0.4433 0.1464 0.0601 0.111 Uiso 1 1 calc R . . . .
C123 C -0.3189(9) 0.1319(5) 0.0276(3) 0.076(3) Uani 1 1 d . . . . .
C124 C -0.2872(7) 0.1102(5) -0.0045(3) 0.067(3) Uani 1 1 d . . . . .
C125 C -0.2547(10) 0.1491(5) 0.0544(3) 0.078(3) Uani 1 1 d . . . . .
H125 H -0.2859 0.1654 0.0739 0.093 Uiso 1 1 calc R . . . .
C126 C -0.1144(8) 0.1667(5) 0.0876(3) 0.069(3) Uani 1 1 d . . . . .
C127 C -0.1160(10) 0.2173(5) 0.0915(4) 0.086(4) Uani 1 1 d . . . . .
C128 C -0.1618(12) 0.2677(6) 0.0605(4) 0.109(5) Uani 1 1 d . . . . .
H12A H -0.1524 0.2988 0.0713 0.163 Uiso 1 1 calc R . . . .
H12B H -0.2318 0.2621 0.0584 0.163 Uiso 1 1 calc R . . . .
H12C H -0.1305 0.2746 0.0320 0.163 Uiso 1 1 calc R . . . .
C129 C -0.0159(15) 0.2652(6) 0.1339(5) 0.134(6) Uani 1 1 d . . . . .
H12D H -0.0525 0.2982 0.1200 0.201 Uiso 1 1 calc R . . . .
H12E H 0.0501 0.2675 0.1212 0.201 Uiso 1 1 calc R . . . .
H12F H -0.0120 0.2610 0.1647 0.201 Uiso 1 1 calc R . . . .
C130 C -0.0590(9) 0.1343(5) 0.1212(3) 0.070(3) Uani 1 1 d . . . . .
C134_a C 0.0316(12) 0.1126(6) 0.2749(3) 0.071(6) Uiso 0.5 1 d . . P C 1
H134_a H 0.0485 0.0993 0.3043 0.086 Uiso 0.5 1 calc R . P C 1
C135_a C 0.0904(10) 0.1004(6) 0.2434(4) 0.074(6) Uiso 0.5 1 d G . P C 1
H135_a H 0.1473 0.0788 0.2513 0.089 Uiso 0.5 1 calc R . P C 1
C136_a C 0.0657(12) 0.1199(7) 0.2005(4) 0.067(6) Uiso 0.5 1 d G . P C 1
H136_a H 0.1058 0.1115 0.1790 0.081 Uiso 0.5 1 calc R . P C 1
C131_a C -0.0176(13) 0.1515(7) 0.1890(3) 0.069(6) Uiso 0.5 1 d DG . P C 1
C132_a C -0.0764(11) 0.1637(6) 0.2204(5) 0.087(7) Uiso 0.5 1 d G . P C 1
H132_a H -0.1333 0.1853 0.2126 0.105 Uiso 0.5 1 calc R . P C 1
C133_a C -0.0517(12) 0.1442(7) 0.2634(4) 0.089(7) Uiso 0.5 1 d G . P C 1
H133_a H -0.0918 0.1526 0.2849 0.107 Uiso 0.5 1 calc R . P C 1
C137 C 0.1393(8) 0.1184(5) 0.0651(3) 0.070(3) Uani 1 1 d . . . . .
C138 C 0.1935(8) 0.1721(5) 0.0448(3) 0.072(3) Uani 1 1 d . . . . .
C139 C 0.2155(11) 0.1800(6) -0.0025(4) 0.101(5) Uani 1 1 d . . . . .
H13A H 0.2581 0.1506 -0.0058 0.152 Uiso 1 1 calc R . . . .
H13B H 0.2483 0.2145 -0.0148 0.152 Uiso 1 1 calc R . . . .
H13C H 0.1544 0.1798 -0.0174 0.152 Uiso 1 1 calc R . . . .
C140 C 0.1290(10) 0.2163(6) 0.0518(5) 0.113(5) Uani 1 1 d . . . . .
H14A H 0.1165 0.2099 0.0827 0.169 Uiso 1 1 calc R . . . .
H14B H 0.0671 0.2168 0.0374 0.169 Uiso 1 1 calc R . . . .
H14C H 0.1615 0.2510 0.0400 0.169 Uiso 1 1 calc R . . . .
C141 C 0.2907(9) 0.1686(6) 0.0699(4) 0.097(4) Uani 1 1 d . . . . .
H14D H 0.3327 0.1401 0.0647 0.146 Uiso 1 1 calc R . . . .
H14E H 0.2757 0.1604 0.1007 0.146 Uiso 1 1 calc R . . . .
H14F H 0.3246 0.2031 0.0599 0.146 Uiso 1 1 calc R . . . .
C142 C 0.1801(10) -0.0405(5) 0.1650(3) 0.071(3) Uani 1 1 d . . . . .
C143 C 0.2544(8) -0.0566(4) 0.2012(4) 0.071(3) Uani 1 1 d D . . . .
C144 C 0.3416(10) -0.0845(6) 0.1923(4) 0.098(4) Uani 1 1 d . U . . .
H14G H 0.3837 -0.0931 0.2174 0.147 Uiso 1 1 calc R . . . .
H14H H 0.3769 -0.0613 0.1674 0.147 Uiso 1 1 calc R . . . .
H14I H 0.3230 -0.1178 0.1863 0.147 Uiso 1 1 calc R . . . .
C145_a C 0.2685(15) -0.0113(7) 0.2212(6) 0.063(5) Uiso 0.5 1 d D U P A 1
H14J_a H 0.2047 0.0016 0.2287 0.094 Uiso 0.5 1 calc R . P A 1
H14K_a H 0.3030 0.0184 0.2007 0.094 Uiso 0.5 1 calc R . P A 1
H14L_a H 0.3069 -0.0245 0.2473 0.094 Uiso 0.5 1 calc R . P A 1
C146 C 0.1935(12) -0.0957(9) 0.2394(4) 0.153(8) Uani 1 1 d . U . . .
H14M H 0.1343 -0.0771 0.2452 0.229 Uiso 1 1 calc R . . . .
H14N H 0.2331 -0.1064 0.2652 0.229 Uiso 1 1 calc R . . . .
H14O H 0.1755 -0.1278 0.2314 0.229 Uiso 1 1 calc R . . . .
C147 C -0.0644(9) 0.2148(5) -0.0620(3) 0.081(3) Uani 1 1 d . . . . .
C148 C -0.0625(16) 0.2764(6) -0.0837(4) 0.121(5) Uani 1 1 d . U . . .
C149 C 0.0020(19) 0.3041(7) -0.0610(6) 0.177(7) Uani 1 1 d . U . . .
H14P H 0.0015 0.3428 -0.0756 0.266 Uiso 1 1 calc R . . . .
H14Q H 0.0688 0.2899 -0.0612 0.266 Uiso 1 1 calc R . . . .
H14R H -0.0216 0.2976 -0.0312 0.266 Uiso 1 1 calc R . . . .
C150 C -0.1704(17) 0.2965(7) -0.0772(5) 0.148(6) Uani 1 1 d . U . . .
H15D H -0.1771 0.3024 -0.0489 0.221 Uiso 1 1 calc R . . . .
H15E H -0.2170 0.2692 -0.0792 0.221 Uiso 1 1 calc R . . . .
H15F H -0.1835 0.3303 -0.0995 0.221 Uiso 1 1 calc R . . . .
C151 C -0.0491(15) 0.2868(7) -0.1329(4) 0.136(6) Uani 1 1 d . U . . .
H15G H -0.0985 0.2668 -0.1431 0.204 Uiso 1 1 calc R . . . .
H15H H 0.0161 0.2747 -0.1393 0.204 Uiso 1 1 calc R . . . .
H15I H -0.0567 0.3254 -0.1474 0.204 Uiso 1 1 calc R . . . .
C152 C -0.0790(7) -0.0732(5) 0.1380(3) 0.064(3) Uani 1 1 d . . . . .
C153 C -0.1342(8) -0.1252(5) 0.1607(3) 0.067(3) Uani 1 1 d . . . . .
C154 C -0.2331(8) -0.1125(5) 0.1791(4) 0.085(4) Uani 1 1 d . . . . .
H15J H -0.2227 -0.0918 0.1994 0.128 Uiso 1 1 calc R . . . .
H15K H -0.2661 -0.1462 0.1940 0.128 Uiso 1 1 calc R . . . .
H15L H -0.2736 -0.0914 0.1556 0.128 Uiso 1 1 calc R . . . .
C155 C -0.0670(8) -0.1586(5) 0.1975(3) 0.072(3) Uani 1 1 d . . . . .
H15M H -0.0980 -0.1930 0.2122 0.107 Uiso 1 1 calc R . . . .
H15N H -0.0573 -0.1383 0.2181 0.107 Uiso 1 1 calc R . . . .
H15O H -0.0037 -0.1653 0.1852 0.107 Uiso 1 1 calc R . . . .
C156 C -0.1477(9) -0.1572(5) 0.1296(4) 0.089(4) Uani 1 1 d . . . . .
H15P H -0.1833 -0.1903 0.1439 0.133 Uiso 1 1 calc R . . . .
H15Q H -0.0837 -0.1665 0.1194 0.133 Uiso 1 1 calc R . . . .
H15R H -0.1850 -0.1357 0.1051 0.133 Uiso 1 1 calc R . . . .
O44 O -0.0733(5) 0.0350(3) 0.0495(2) 0.078(2) Uani 1 1 d . . . . .

loop_
_atom_site_aniso_label
_atom_site_aniso_U_11
_atom_site_aniso_U_22
_atom_site_aniso_U_33
_atom_site_aniso_U_23
_atom_site_aniso_U_13
_atom_site_aniso_U_12
Dy3 0.0462(2) 0.03837(19) 0.03500(18) -0.00882(15) 0.00246(15) -0.00300(16)
Dy4 0.0461(2) 0.03872(19) 0.03432(18) -0.00939(15) 0.00293(15) -0.00394(16)
Co3 0.0450(6) 0.0439(6) 0.0365(5) -0.0121(4) 0.0047(4) -0.0068(5)
Co4 0.0456(6) 0.0441(6) 0.0337(5) -0.0049(4) 0.0019(4) -0.0069(5)
O1BA 0.048(3) 0.045(3) 0.037(3) -0.014(2) -0.001(2) -0.007(2)
O16 0.056(4) 0.048(3) 0.037(3) -0.011(2) 0.005(2) 0.001(3)
O17 0.047(3) 0.043(3) 0.036(3) -0.012(2) 0.006(2) -0.005(2)
O18 0.055(4) 0.050(3) 0.046(3) 0.002(3) 0.000(3) -0.002(3)
O19 0.053(4) 0.047(3) 0.040(3) -0.008(2) -0.005(3) 0.005(3)
O20 0.041(3) 0.045(3) 0.036(3) -0.012(2) -0.001(2) 0.001(2)
O21 0.043(3) 0.054(3) 0.046(3) -0.021(3) 0.010(2) -0.006(3)
O22 0.064(4) 0.039(3) 0.045(3) -0.012(3) 0.006(3) -0.007(3)
O23 0.071(4) 0.042(3) 0.044(3) -0.014(3) 0.000(3) 0.002(3)
O24 0.060(4) 0.061(4) 0.046(3) -0.015(3) 0.006(3) -0.001(3)
O25 0.043(3) 0.050(3) 0.042(3) -0.013(3) 0.002(2) 0.006(3)
O26 0.066(4) 0.040(3) 0.046(3) -0.006(3) 0.004(3) -0.013(3)
O27 0.049(3) 0.050(3) 0.045(3) -0.003(3) -0.002(3) -0.009(3)
O28 0.054(4) 0.060(4) 0.053(3) -0.025(3) 0.003(3) -0.011(3)
O29 0.043(3) 0.046(3) 0.056(3) -0.016(3) 0.007(3) -0.011(3)
O30 0.055(3) 0.048(3) 0.034(3) -0.008(2) 0.002(2) -0.004(3)
O76 0.045(3) 0.040(3) 0.038(3) -0.005(2) 0.004(2) -0.006(2)
N7 0.048(4) 0.050(4) 0.036(3) -0.014(3) 0.006(3) -0.007(3)
N8 0.049(4) 0.054(4) 0.053(4) -0.016(3) 0.012(3) -0.012(3)
N9 0.064(5) 0.065(5) 0.037(3) -0.019(3) 0.008(3) -0.006(4)
N10 0.045(4) 0.053(4) 0.038(3) -0.008(3) 0.000(3) -0.011(3)
N11 0.069(5) 0.067(5) 0.048(4) -0.004(4) -0.006(4) -0.005(4)
N12 0.100(7) 0.074(6) 0.041(4) 0.007(4) -0.014(4) -0.002(5)
C59 0.046(5) 0.049(5) 0.064(5) -0.013(4) 0.003(4) 0.014(4)
C60 0.038(5) 0.051(5) 0.051(5) -0.011(4) 0.003(4) -0.008(4)
C61 0.044(5) 0.056(5) 0.050(5) -0.023(4) 0.005(4) -0.022(4)
C62 0.054(6) 0.073(6) 0.057(5) -0.033(5) 0.011(4) -0.016(5)
C63 0.066(6) 0.075(6) 0.044(5) -0.026(5) 0.008(4) -0.019(5)
C64 0.048(5) 0.072(6) 0.039(4) -0.019(4) 0.000(4) -0.018(4)
C65 0.040(5) 0.052(5) 0.053(5) -0.022(4) 0.013(4) -0.024(4)
C66 0.048(5) 0.060(5) 0.037(4) -0.011(4) 0.001(4) -0.011(4)
C67 0.056(6) 0.051(5) 0.049(5) -0.006(4) 0.004(4) -0.013(4)
C68 0.077(7) 0.055(5) 0.045(5) -0.001(4) -0.021(5) 0.000(5)
C69 0.168(13) 0.066(7) 0.038(5) -0.009(5) 0.015(6) -0.006(8)
C70 0.113(10) 0.072(7) 0.058(6) 0.012(5) -0.029(6) 0.002(7)
C71 0.049(5) 0.044(4) 0.051(5) 0.001(4) -0.009(4) -0.008(4)
C72 0.053(6) 0.061(6) 0.069(6) -0.006(5) -0.012(5) 0.002(5)
C73 0.075(8) 0.073(7) 0.072(7) 0.010(6) -0.009(6) 0.009(6)
C74 0.101(10) 0.064(7) 0.104(10) -0.003(7) -0.009(8) 0.021(7)
C75 0.073(8) 0.098(9) 0.104(10) -0.041(8) -0.018(7) 0.036(7)
C76 0.061(7) 0.086(8) 0.078(7) -0.020(6) -0.002(5) 0.007(6)
C77 0.060(6) 0.063(6) 0.066(6) 0.001(5) -0.003(5) 0.003(5)
C78 0.078(7) 0.057(5) 0.054(5) -0.012(5) -0.003(5) 0.016(5)
C79 0.049(5) 0.050(5) 0.043(4) -0.010(4) 0.004(4) -0.009(4)
C80 0.066(6) 0.048(5) 0.051(5) -0.006(4) 0.007(4) -0.011(4)
C81 0.064(6) 0.048(5) 0.057(5) 0.003(4) 0.006(5) -0.015(4)
C82 0.071(6) 0.053(5) 0.043(5) -0.001(4) 0.011(4) -0.008(5)
C83 0.057(5) 0.046(4) 0.047(5) 0.003(4) -0.009(4) -0.010(4)
C84 0.045(5) 0.038(4) 0.041(4) 0.001(3) -0.010(4) -0.006(3)
C85 0.061(6) 0.048(5) 0.039(4) -0.007(4) 0.008(4) -0.009(4)
C86 0.052(5) 0.050(5) 0.038(4) -0.008(4) 0.007(4) -0.011(4)
C87 0.048(5) 0.061(5) 0.044(4) -0.015(4) 0.009(4) -0.002(4)
C88 0.110(9) 0.076(7) 0.042(5) -0.019(5) 0.016(5) 0.005(6)
C89 0.062(6) 0.082(7) 0.052(5) -0.023(5) 0.021(5) 0.000(5)
C90 0.040(5) 0.061(5) 0.043(4) -0.017(4) 0.011(4) -0.014(4)
C91 0.047(5) 0.065(6) 0.052(5) -0.015(4) 0.015(4) -0.012(4)
C92 0.051(5) 0.059(5) 0.047(5) -0.017(4) -0.002(4) 0.001(4)
C93 0.054(6) 0.077(7) 0.053(5) -0.022(5) 0.003(4) 0.003(5)
C94 0.057(6) 0.061(6) 0.077(7) -0.013(5) 0.009(5) 0.013(5)
C95 0.069(7) 0.073(7) 0.074(7) -0.039(6) 0.009(5) 0.007(5)
C96 0.059(6) 0.058(5) 0.059(5) -0.026(5) 0.013(4) -0.005(4)
C97 0.054(5) 0.033(4) 0.052(5) -0.002(4) 0.009(4) -0.004(4)
C98 0.061(6) 0.032(4) 0.061(5) -0.012(4) 0.006(4) -0.007(4)
C99 0.139(12) 0.056(6) 0.081(8) -0.017(6) 0.025(8) -0.035(7)
C100 0.063(6) 0.044(5) 0.109(9) -0.035(5) -0.004(6) -0.001(4)
C101 0.075(7) 0.056(6) 0.111(9) -0.031(6) -0.017(7) -0.010(5)
C102 0.049(5) 0.044(4) 0.049(5) -0.019(4) -0.004(4) 0.001(4)
C103 0.055(6) 0.071(6) 0.059(5) -0.022(5) 0.002(4) 0.012(5)
C104 0.078(8) 0.109(10) 0.091(8) -0.035(8) -0.021(7) 0.026(7)
C105 0.074(8) 0.117(10) 0.156(13) -0.090(10) 0.018(8) -0.046(7)
C106 0.062(6) 0.068(6) 0.069(6) -0.018(5) 0.014(5) -0.002(5)
C107 0.049(5) 0.054(5) 0.037(4) -0.012(4) -0.003(4) -0.005(4)
C108 0.074(7) 0.048(5) 0.062(6) -0.011(4) -0.002(5) -0.020(5)
C109 0.061(7) 0.083(7) 0.097(8) -0.033(7) 0.023(6) -0.023(6)
C110 0.116(10) 0.077(7) 0.087(8) -0.044(7) 0.005(7) -0.032(7)
C111 0.071(8) 0.082(8) 0.128(11) 0.037(8) -0.035(7) -0.033(6)
C112 0.062(6) 0.051(5) 0.047(5) -0.009(4) 0.000(4) -0.011(4)
C113 0.066(7) 0.059(6) 0.113(9) -0.036(6) 0.005(6) -0.025(5)
C114 0.074(8) 0.207(18) 0.107(10) -0.108(12) 0.004(7) -0.022(10)
C115 0.083(10) 0.077(9) 0.213(19) -0.011(10) 0.018(11) -0.025(7)
C116 0.052(6) 0.106(9) 0.072(6) -0.042(6) 0.003(5) -0.019(6)
Dy1 0.0557(3) 0.03662(19) 0.0586(2) -0.00782(18) 0.0044(2) -0.00598(17)
Dy2 0.0529(3) 0.0374(2) 0.0613(3) -0.00804(18) -0.0011(2) -0.00177(17)
Co1 0.0500(7) 0.0529(7) 0.0553(7) -0.0113(6) 0.0041(5) -0.0029(5)
Co2 0.0496(7) 0.0444(6) 0.0627(7) -0.0079(6) -0.0048(6) -0.0019(5)
O1 0.070(4) 0.047(3) 0.086(5) -0.022(3) -0.018(4) -0.004(3)
O2 0.048(4) 0.053(3) 0.061(4) -0.016(3) -0.003(3) -0.002(3)
O3 0.053(4) 0.067(4) 0.057(4) -0.008(3) 0.002(3) -0.009(3)
O4 0.059(4) 0.044(3) 0.059(4) -0.006(3) 0.005(3) -0.014(3)
O5 0.046(3) 0.037(3) 0.057(3) -0.002(3) -0.002(3) -0.007(2)
O6 0.054(4) 0.058(4) 0.073(4) -0.011(3) -0.015(3) -0.006(3)
O6AA 0.042(3) 0.047(3) 0.053(3) -0.007(3) 0.003(3) -0.003(3)
O7 0.109(6) 0.030(3) 0.076(5) 0.003(3) -0.007(4) -0.008(3)
O8 0.088(5) 0.045(3) 0.061(4) -0.011(3) 0.009(4) -0.002(3)
O9 0.065(4) 0.050(3) 0.082(5) 0.005(3) 0.011(4) -0.016(3)
O10 0.065(4) 0.054(4) 0.074(4) -0.011(3) -0.004(4) -0.018(3)
O11 0.058(4) 0.042(3) 0.087(5) -0.009(3) 0.010(4) 0.005(3)
O12 0.055(4) 0.052(4) 0.115(6) -0.025(4) -0.017(4) 0.014(3)
O13 0.057(4) 0.073(5) 0.071(4) -0.015(4) 0.013(3) 0.003(3)
O14 0.073(5) 0.052(4) 0.082(5) -0.015(4) 0.001(4) 0.015(3)
O15 0.063(4) 0.042(3) 0.064(4) -0.010(3) 0.012(3) -0.002(3)
O104 0.048(3) 0.045(3) 0.060(4) -0.014(3) 0.006(3) -0.007(3)
N1 0.055(5) 0.067(5) 0.062(5) -0.017(4) -0.002(4) 0.007(4)
N2 0.064(5) 0.077(6) 0.059(5) 0.005(4) 0.009(4) -0.003(5)
N3 0.071(6) 0.083(6) 0.066(5) -0.013(5) 0.023(4) -0.013(5)
N4 0.062(5) 0.054(4) 0.055(4) -0.003(4) -0.012(4) -0.004(4)
N5 0.114(8) 0.069(6) 0.088(7) 0.014(5) -0.041(6) -0.022(6)
N6 0.177(12) 0.108(8) 0.075(7) 0.007(6) -0.032(7) -0.083(9)
C1 0.077(7) 0.060(6) 0.076(7) -0.018(5) -0.002(6) -0.027(5)
C2 0.053(6) 0.049(5) 0.068(6) -0.011(4) 0.004(5) -0.007(4)
C3 0.058(6) 0.042(5) 0.079(7) 0.000(5) 0.003(5) -0.004(4)
C4 0.080(7) 0.050(5) 0.073(7) 0.006(5) 0.000(6) -0.023(5)
C4BA 0.057(6) 0.079(7) 0.075(7) 0.002(6) -0.012(5) -0.017(5)
C5 0.091(8) 0.059(6) 0.045(5) 0.009(4) -0.001(5) -0.012(5)
C6 0.055(6) 0.056(5) 0.064(6) -0.011(5) 0.001(5) -0.005(4)
C7 0.053(5) 0.045(4) 0.055(5) -0.005(4) 0.003(4) -0.006(4)
C8 0.102(9) 0.065(6) 0.049(5) -0.004(5) -0.014(5) -0.026(6)
C9 0.079(8) 0.070(7) 0.082(8) 0.005(6) -0.020(6) -0.009(6)
C10 0.154(14) 0.114(11) 0.070(8) -0.002(8) -0.034(9) -0.048(10)
C11 0.22(2) 0.125(13) 0.097(11) 0.010(10) -0.042(12) -0.078(14)
C13 0.067(7) 0.052(5) 0.093(8) -0.008(6) -0.027(6) -0.004(5)
C14 0.086(9) 0.094(9) 0.080(8) -0.004(7) -0.025(7) -0.032(7)
C15 0.107(10) 0.099(9) 0.098(9) -0.042(8) -0.008(8) -0.033(8)
C16 0.107(11) 0.087(9) 0.109(11) -0.024(8) -0.017(9) -0.034(8)
C17 0.089(9) 0.087(9) 0.125(12) -0.011(9) -0.026(9) -0.045(8)
C18 0.088(9) 0.066(7) 0.118(11) -0.006(8) -0.009(8) -0.021(6)
C19 0.067(7) 0.070(7) 0.118(10) -0.010(7) -0.012(7) 0.000(6)
C20 0.074(7) 0.070(7) 0.099(9) -0.008(6) -0.019(6) -0.028(6)
C21 0.069(7) 0.056(5) 0.069(6) -0.022(5) -0.014(5) 0.009(5)
C22 0.086(8) 0.056(6) 0.092(8) -0.026(6) -0.031(7) 0.016(6)
C23 0.135(13) 0.099(10) 0.104(11) -0.050(9) -0.030(10) 0.008(10)
C24 0.141(13) 0.080(8) 0.084(8) -0.033(7) 0.000(8) 0.000(9)
C25 0.077(8) 0.077(7) 0.089(8) -0.047(6) -0.037(6) 0.022(6)
C26 0.055(6) 0.064(6) 0.064(6) -0.031(5) -0.006(5) 0.007(5)
C27 0.077(8) 0.078(7) 0.079(7) -0.034(6) 0.002(6) 0.003(6)
C28 0.073(7) 0.075(7) 0.064(6) -0.014(5) 0.016(5) -0.018(6)
C29 0.089(8) 0.089(8) 0.056(6) -0.004(6) 0.006(6) 0.012(7)
C30 0.133(12) 0.103(10) 0.055(6) -0.014(6) 0.026(7) -0.003(9)
C31 0.048(6) 0.120(10) 0.097(9) 0.019(8) 0.025(6) 0.010(6)
C32 0.053(6) 0.064(6) 0.070(7) 0.008(5) 0.002(5) 0.005(5)
C33 0.041(5) 0.071(6) 0.074(7) 0.007(6) 0.004(5) -0.006(5)
C34 0.054(6) 0.087(8) 0.088(8) 0.008(7) -0.007(6) -0.026(6)
C35 0.074(8) 0.079(8) 0.132(12) 0.018(8) -0.004(8) -0.031(7)
C36 0.066(7) 0.073(7) 0.081(8) 0.003(6) -0.012(6) -0.022(6)
C37 0.075(8) 0.102(9) 0.075(7) -0.002(7) -0.011(6) -0.026(7)
C38 0.075(7) 0.042(5) 0.089(8) -0.021(5) -0.002(6) -0.007(5)
C39 0.115(9) 0.031(4) 0.069(6) -0.012(4) 0.000(6) 0.014(5)
C40 0.220(19) 0.086(9) 0.072(8) -0.032(7) -0.023(10) 0.052(11)
C41 0.109(9) 0.041(5) 0.065(6) -0.010(5) 0.014(6) 0.008(5)
C42 0.108(9) 0.042(5) 0.124(10) -0.036(6) -0.057(8) 0.007(6)
C43 0.057(6) 0.040(5) 0.092(8) -0.013(5) 0.005(6) -0.010(4)
C44 0.053(6) 0.064(6) 0.105(9) -0.016(6) 0.001(6) -0.012(5)
C45 0.062(10) 0.55(6) 0.115(15) -0.02(2) -0.023(10) -0.017(19)
C46 0.083(12) 0.20(2) 0.67(7) -0.29(3) -0.11(2) 0.064(14)
C47 0.079(10) 0.124(14) 0.26(3) 0.023(15) 0.041(13) -0.022(10)
C48 0.079(8) 0.064(7) 0.078(7) -0.023(6) -0.005(6) 0.006(6)
C49 0.090(9) 0.127(12) 0.33(2) -0.119(13) -0.033(12) 0.029(8)
C50 0.090(9) 0.139(12) 0.29(2) -0.117(13) -0.050(11) 0.025(8)
C51 0.142(16) 0.150(15) 0.340(19) -0.107(14) -0.054(13) 0.029(12)
C52 0.117(14) 0.161(13) 0.40(2) -0.169(16) -0.043(15) 0.025(11)
C53 0.057(7) 0.043(5) 0.129(11) -0.007(6) 0.001(7) -0.007(5)
C54 0.072(7) 0.080(6) 0.230(13) -0.059(7) 0.020(8) 0.002(5)
C56 0.083(9) 0.087(7) 0.198(13) -0.048(8) 0.051(9) -0.008(6)
C57 0.068(7) 0.063(6) 0.126(10) -0.005(6) 0.020(6) 0.001(5)
C58 0.144(15) 0.105(10) 0.201(11) -0.014(8) 0.021(9) 0.001(10)
C157 0.23(2) 0.157(16) 0.108(12) 0.032(11) -0.098(14) -0.112(16)
Dy5 0.0628(3) 0.0845(3) 0.0351(2) -0.0143(2) 0.00238(19) -0.0129(2)
Dy6 0.0527(3) 0.0752(3) 0.0369(2) -0.0079(2) 0.00029(18) -0.0050(2)
Dy7 0.0473(5) 0.0759(6) 0.0340(4) -0.0112(4) 0.0005(3) -0.0049(4)
Co5 0.0571(8) 0.0814(9) 0.0413(6) -0.0149(6) 0.0039(5) -0.0074(7)
O31 0.064(4) 0.099(5) 0.044(3) -0.006(4) 0.002(3) -0.021(4)
O32 0.054(4) 0.087(5) 0.055(4) -0.010(4) 0.001(3) -0.002(4)
O33 0.090(5) 0.087(5) 0.038(3) -0.021(3) 0.004(3) -0.016(4)
O34 0.056(4) 0.095(5) 0.045(3) -0.012(3) -0.005(3) -0.016(4)
O35 0.066(5) 0.107(6) 0.060(4) -0.022(4) -0.003(3) -0.027(4)
O36 0.092(6) 0.078(5) 0.059(4) -0.009(4) -0.011(4) -0.021(4)
O37 0.091(5) 0.088(5) 0.058(4) -0.022(4) 0.011(4) -0.019(4)
O38 0.067(4) 0.076(5) 0.048(3) -0.019(3) 0.010(3) 0.000(4)
O39 0.060(4) 0.078(4) 0.034(3) -0.012(3) 0.009(3) -0.009(3)
O40 0.065(5) 0.094(6) 0.079(5) -0.013(4) -0.011(4) -0.002(4)
O41 0.102(6) 0.119(7) 0.052(4) -0.029(4) 0.017(4) -0.054(5)
O42 0.130(7) 0.086(5) 0.049(4) -0.003(4) 0.032(4) 0.017(5)
O43 0.070(5) 0.213(11) 0.058(4) -0.074(6) -0.010(4) 0.011(6)
O45 0.027(6) 0.053(7) 0.066(7) -0.011(6) 0.014(5) -0.012(5)
O46 0.014(5) 0.095(9) 0.035(5) -0.028(6) 0.005(4) -0.025(5)
O47 0.055(7) 0.076(8) 0.033(6) 0.008(6) 0.016(5) -0.002(6)
O48 0.063(4) 0.090(5) 0.055(4) -0.011(4) 0.005(3) -0.001(4)
O49 0.101(6) 0.092(6) 0.060(4) 0.006(4) -0.021(4) 0.003(5)
O50 0.073(5) 0.084(5) 0.040(3) -0.004(3) -0.004(3) -0.004(4)
N13 0.070(6) 0.081(6) 0.052(5) -0.012(4) 0.014(4) 0.007(5)
N14 0.105(7) 0.071(6) 0.053(5) -0.018(4) 0.000(5) -0.014(5)
N15 0.137(10) 0.093(8) 0.067(6) -0.030(6) 0.008(6) -0.014(7)
N16 0.053(5) 0.082(6) 0.063(5) -0.014(5) 0.002(4) -0.005(5)
N17 0.017(6) 0.053(8) 0.042(7) -0.002(6) -0.003(5) 0.003(6)
C118 0.075(8) 0.132(11) 0.065(6) -0.015(7) 0.003(6) -0.056(8)
C119 0.045(6) 0.103(8) 0.050(5) -0.007(5) 0.009(4) -0.006(5)
C120 0.047(7) 0.148(13) 0.079(8) -0.002(8) -0.001(6) 0.008(7)
C121 0.048(7) 0.173(15) 0.105(10) -0.035(11) 0.010(7) 0.008(8)
C122 0.060(8) 0.134(12) 0.076(7) -0.020(8) 0.011(6) 0.017(8)
C123 0.080(8) 0.085(8) 0.057(6) -0.017(6) 0.005(6) 0.023(6)
C124 0.057(6) 0.095(8) 0.044(5) -0.010(5) 0.004(4) -0.002(5)
C125 0.097(10) 0.077(7) 0.056(6) -0.018(5) 0.026(6) 0.009(7)
C126 0.077(7) 0.083(7) 0.045(5) -0.018(5) 0.013(5) 0.002(6)
C127 0.111(10) 0.081(8) 0.068(7) -0.029(6) 0.017(7) -0.010(7)
C128 0.150(14) 0.090(9) 0.082(8) -0.018(8) -0.024(9) 0.015(9)
C129 0.22(2) 0.070(8) 0.117(12) -0.028(8) -0.004(12) -0.030(10)
C130 0.092(8) 0.082(7) 0.046(5) -0.034(5) 0.019(5) -0.016(6)
C137 0.071(7) 0.081(7) 0.056(6) -0.017(6) 0.006(5) -0.010(6)
C138 0.071(7) 0.090(8) 0.060(6) -0.029(6) 0.014(5) -0.024(6)
C139 0.119(10) 0.112(10) 0.066(7) -0.013(7) 0.014(7) -0.065(8)
C140 0.085(9) 0.112(11) 0.128(12) -0.013(10) 0.006(8) -0.041(9)
C141 0.084(9) 0.125(11) 0.077(8) -0.018(8) 0.007(7) -0.034(8)
C142 0.094(9) 0.081(7) 0.033(4) -0.010(5) 0.001(5) -0.036(7)
C143 0.072(7) 0.066(6) 0.073(7) -0.013(5) -0.017(6) -0.003(5)
C144 0.079(9) 0.126(11) 0.084(8) -0.023(8) -0.010(7) -0.010(8)
C146 0.114(12) 0.22(2) 0.070(8) 0.036(11) -0.013(8) 0.018(13)
C147 0.095(9) 0.092(8) 0.050(6) -0.013(6) 0.004(6) -0.032(7)
C148 0.203(13) 0.085(8) 0.067(6) -0.007(6) 0.009(7) -0.045(8)
C149 0.293(18) 0.101(11) 0.118(11) 0.008(8) -0.052(11) -0.067(12)
C150 0.232(14) 0.117(12) 0.078(9) -0.003(8) -0.005(9) -0.008(10)
C151 0.202(15) 0.117(11) 0.077(7) -0.009(7) 0.007(8) -0.072(11)
C152 0.049(6) 0.097(8) 0.038(4) -0.006(5) -0.002(4) -0.016(5)
C153 0.068(7) 0.088(7) 0.044(5) -0.016(5) 0.009(4) -0.012(6)
C154 0.058(7) 0.102(9) 0.085(8) -0.014(7) 0.016(6) -0.006(6)
C155 0.063(7) 0.078(7) 0.067(6) -0.011(6) 0.003(5) -0.002(5)
C156 0.083(8) 0.109(9) 0.082(8) -0.041(7) 0.016(6) -0.045(7)
O44 0.074(5) 0.084(5) 0.071(4) -0.014(4) -0.028(4) 0.000(4)

loop_
_atom_type_symbol
_atom_type_description
_atom_type_scat_dispersion_real
_atom_type_scat_dispersion_imag
_atom_type_scat_source
C C 0.0033 0.0016 'International Tables Vol C Tables 4.2.6.8 and 6.1.1.4'
H H 0.0000 0.0000 'International Tables Vol C Tables 4.2.6.8 and 6.1.1.4'
Co Co 0.3494 0.9721 'International Tables Vol C Tables 4.2.6.8 and 6.1.1.4'
Dy Dy -0.1892 4.4098 'International Tables Vol C Tables 4.2.6.8 and 6.1.1.4'
N N 0.0061 0.0033 'International Tables Vol C Tables 4.2.6.8 and 6.1.1.4'
O O 0.0106 0.0060 'International Tables Vol C Tables 4.2.6.8 and 6.1.1.4'

loop_
_geom_angle_atom_site_label_1
_geom_angle_atom_site_label_2
_geom_angle_atom_site_label_3
_geom_angle
_geom_angle_site_symmetry_1
_geom_angle_site_symmetry_3
Co3 Dy3 Dy4 57.658(19) . .
O1BA Dy3 Dy4 34.90(13) . .
O1BA Dy3 Co3 35.97(12) . .
O1BA Dy3 O19 131.50(18) . .
O1BA Dy3 O20 70.07(17) . .
O19 Dy3 Dy4 126.74(13) . .
O19 Dy3 Co3 96.42(13) . .
O20 Dy3 Dy4 76.78(12) . .
O20 Dy3 Co3 36.53(12) . .
O20 Dy3 O19 61.46(18) . .
O23 Dy3 Dy4 155.88(14) . .
O23 Dy3 Co3 140.19(15) . .
O23 Dy3 O1BA 143.7(2) . .
O23 Dy3 O19 73.63(19) . .
O23 Dy3 O20 127.33(18) . .
O23 Dy3 O24 77.8(2) . .
O23 Dy3 O29 76.1(2) . .
O23 Dy3 O76 145.5(2) . .
O24 Dy3 Dy4 92.67(15) . .
O24 Dy3 Co3 139.27(16) . .
O24 Dy3 O1BA 126.9(2) . .
O24 Dy3 O19 78.94(19) . .
O24 Dy3 O20 116.10(19) . .
O29 Dy3 Dy4 113.83(14) . .
O29 Dy3 Co3 64.90(15) . .
O29 Dy3 O1BA 79.10(19) . .
O29 Dy3 O19 87.82(19) . .
O29 Dy3 O20 76.14(19) . .
O29 Dy3 O24 153.2(2) . .
O29 Dy3 O76 137.43(19) . .
O30 Dy3 Dy4 76.50(15) . .
O30 Dy3 Co3 111.13(15) . .
O30 Dy3 O1BA 76.84(19) . .
O30 Dy3 O19 151.6(2) . .
O30 Dy3 O20 146.90(19) . .
O30 Dy3 O23 80.5(2) . .
O30 Dy3 O24 84.3(2) . .
O30 Dy3 O29 97.4(2) . .
O30 Dy3 O76 98.73(19) . .
O76 Dy3 Dy4 35.30(13) . .
O76 Dy3 Co3 72.55(13) . .
O76 Dy3 O1BA 66.76(19) . .
O76 Dy3 O19 96.04(18) . .
O76 Dy3 O20 68.98(17) . .
O76 Dy3 O24 67.8(2) . .
Co4 Dy4 Dy3 57.90(2) . .
O1BA Dy4 Dy3 34.82(13) . .
O1BA Dy4 Co4 73.20(13) . .
O1BA Dy4 O16 99.67(18) . .
O1BA Dy4 O17 70.32(18) . .
O1BA Dy4 O25 69.09(19) . .
O1BA Dy4 O76 66.02(18) . .
O16 Dy4 Dy3 128.91(13) . .
O16 Dy4 Co4 95.72(12) . .
O17 Dy4 Dy3 77.32(12) . .
O17 Dy4 Co4 36.72(13) . .
O17 Dy4 O16 61.15(17) . .
O22 Dy4 Dy3 153.34(14) 2_456 .
O22 Dy4 Co4 139.58(15) 2_456 .
O22 Dy4 O1BA 146.7(2) 2_456 .
O22 Dy4 O16 75.32(19) 2_456 .
O22 Dy4 O17 129.10(19) 2_456 .
O22 Dy4 O25 77.8(2) 2_456 .
O22 Dy4 O26 75.9(2) 2_456 .
O22 Dy4 O76 141.41(19) 2_456 .
O25 Dy4 Dy3 96.10(14) . .
O25 Dy4 Co4 139.18(13) . .
O25 Dy4 O16 76.09(18) . .
O25 Dy4 O17 112.95(18) . .
O25 Dy4 O76 130.55(19) . .
O26 Dy4 Dy3 111.87(14) . .
O26 Dy4 Co4 64.27(13) . .
O26 Dy4 O1BA 137.36(18) . .
O26 Dy4 O16 87.8(2) . .
O26 Dy4 O17 77.27(18) . .
O26 Dy4 O25 151.9(2) . .
O26 Dy4 O76 77.30(19) . .
O30 Dy4 Dy3 72.26(14) 2_456 .
O30 Dy4 Co4 112.33(14) 2_456 .
O30 Dy4 O1BA 91.30(19) 2_456 .
O30 Dy4 O16 151.82(18) 2_456 .
O30 Dy4 O17 146.67(19) 2_456 .
O30 Dy4 O22 81.2(2) 2_456 2_456
O30 Dy4 O25 83.90(19) 2_456 .
O30 Dy4 O26 101.6(2) 2_456 .
O30 Dy4 O76 77.52(18) 2_456 .
O76 Dy4 Dy3 34.59(13) . .
O76 Dy4 Co4 35.53(12) . .
O76 Dy4 O16 130.65(17) . .
O76 Dy4 O17 69.70(17) . .
O1BA Co3 Dy3 43.25(15) . .
O1BA Co3 O17 81.9(2) . .
O1BA Co3 O20 85.6(2) . .
O1BA Co3 O21 101.7(2) . .
O1BA Co3 N7 174.6(3) . .
O17 Co3 Dy3 92.12(14) . .
O20 Co3 Dy3 45.60(14) . .
O20 Co3 O17 81.9(2) . .
O20 Co3 O21 167.8(2) . .
O20 Co3 N7 89.3(2) . .
O21 Co3 Dy3 143.99(15) . .
O21 Co3 O17 89.4(2) . .
O28 Co3 Dy3 84.18(17) . .
O28 Co3 O1BA 92.9(2) . .
O28 Co3 O17 174.8(2) . .
O28 Co3 O20 98.0(2) . .
O28 Co3 O21 91.5(2) . .
O28 Co3 N7 89.4(3) . .
N7 Co3 Dy3 132.4(2) . .
N7 Co3 O17 95.8(2) . .
N7 Co3 O21 83.1(2) . .
O17 Co4 Dy4 45.16(13) . .
O17 Co4 O18 168.2(2) . .
O17 Co4 O20 81.3(2) . .
O17 Co4 N10 88.6(2) . .
O18 Co4 Dy4 144.98(16) . .
O18 Co4 O20 91.5(2) . .
O20 Co4 Dy4 90.49(13) . .
O27 Co4 Dy4 83.86(16) . .
O27 Co4 O17 96.7(2) . .
O27 Co4 O18 91.4(2) . .
O27 Co4 O20 173.6(2) . .
O27 Co4 O76 94.1(2) . .
O27 Co4 N10 92.4(2) . .
O76 Co4 Dy4 43.17(15) . .
O76 Co4 O17 85.0(2) . .
O76 Co4 O18 103.1(2) . .
O76 Co4 O20 79.7(2) . .
O76 Co4 N10 171.4(3) . .
N10 Co4 Dy4 132.3(2) . .
N10 Co4 O18 82.4(3) . .
N10 Co4 O20 93.6(2) . .
Dy3 O1BA Dy4 110.3(2) . .
Dy3 O1BA H1BA 112.7 . .
Dy4 O1BA H1BA 112.7 . .
Co3 O1BA Dy3 100.8(2) . .
Co3 O1BA Dy4 106.8(2) . .
Co3 O1BA H1BA 112.7 . .
C59 O16 Dy4 122.8(5) . .
C60 O16 Dy4 120.9(5) . .
C60 O16 C59 116.1(7) . .
Co3 O17 Dy4 98.5(2) . .
Co4 O17 Dy4 98.13(19) . .
Co4 O17 Co3 97.8(2) . .
C65 O17 Dy4 121.1(5) . .
C65 O17 Co3 114.8(4) . .
C65 O17 Co4 121.8(5) . .
C71 O18 Co4 105.8(6) . .
C78 O19 Dy3 124.1(5) . .
C79 O19 Dy3 117.9(5) . .
C79 O19 C78 117.2(6) . .
Co3 O20 Dy3 97.87(19) . .
Co3 O20 Co4 98.9(2) . .
Co4 O20 Dy3 99.86(19) . .
C84 O20 Dy3 119.5(5) . .
C84 O20 Co3 120.5(5) . .
C84 O20 Co4 116.1(4) . .
C90 O21 Co3 107.0(5) . .
C97 O22 Dy4 139.9(6) . 2_456
C97 O23 Dy3 143.0(5) . .
C102 O24 Dy3 139.1(6) 2_456 .
C102 O25 Dy4 139.1(5) . .
C107 O26 Dy4 139.6(5) . .
C107 O27 Co4 125.5(5) . .
C112 O28 Co3 124.9(6) . .
C112 O29 Dy3 139.5(6) . .
Dy4 O30 Dy3 134.3(3) 2_456 .
Dy3 O76 Dy4 110.1(2) . .
Dy3 O76 H76 112.1 . .
Dy4 O76 H76 112.1 . .
Co4 O76 Dy3 108.6(2) . .
Co4 O76 Dy4 101.3(2) . .
Co4 O76 H76 112.1 . .
C85 N7 Co3 124.5(6) . .
C85 N7 C86 125.9(7) . .
C86 N7 Co3 108.3(5) . .
N9 N8 C91 118.9(7) . .
C90 N8 N9 109.8(7) . .
C90 N8 C91 127.2(7) . .
N8 N9 C89 113.8(7) . .
C87 N9 N8 105.7(7) . .
C87 N9 C89 117.7(7) . .
C66 N10 Co4 126.6(6) . .
C66 N10 C67 124.9(7) . .
C67 N10 Co4 107.9(6) . .
N12 N11 C72 121.9(8) . .
C71 N11 N12 107.5(8) . .
C71 N11 C72 126.6(8) . .
N11 N12 C70 117.9(9) . .
C68 N12 N11 108.4(7) . .
C68 N12 C70 122.1(10) . .
O16 C59 H59A 109.5 . .
O16 C59 H59B 109.5 . .
O16 C59 H59C 109.5 . .
H59A C59 H59B 109.5 . .
H59A C59 H59C 109.5 . .
H59B C59 H59C 109.5 . .
O16 C60 C65 112.7(8) . .
C61 C60 O16 125.6(8) . .
C61 C60 C65 121.7(8) . .
C60 C61 H61 120.0 . .
C60 C61 C62 120.0(9) . .
C62 C61 H61 120.0 . .
C61 C62 H62 120.3 . .
C63 C62 C61 119.5(9) . .
C63 C62 H62 120.3 . .
C62 C63 H63 118.8 . .
C62 C63 C64 122.4(9) . .
C64 C63 H63 118.8 . .
C63 C64 C65 118.1(9) . .
C63 C64 C66 116.7(8) . .
C65 C64 C66 125.2(8) . .
O17 C65 C60 117.1(8) . .
O17 C65 C64 124.7(8) . .
C60 C65 C64 118.2(8) . .
N10 C66 C64 124.1(7) . .
N10 C66 H66 117.9 . .
C64 C66 H66 117.9 . .
N10 C67 C71 115.6(7) . .
C68 C67 N10 135.9(9) . .
C68 C67 C71 108.0(8) . .
N12 C68 C67 108.0(9) . .
N12 C68 C69 122.3(8) . .
C67 C68 C69 129.7(10) . .
C68 C69 H69A 109.5 . .
C68 C69 H69B 109.5 . .
C68 C69 H69C 109.5 . .
H69A C69 H69B 109.5 . .
H69A C69 H69C 109.5 . .
H69B C69 H69C 109.5 . .
N12 C70 H70A 109.5 . .
N12 C70 H70B 109.5 . .
N12 C70 H70C 109.5 . .
H70A C70 H70B 109.5 . .
H70A C70 H70C 109.5 . .
H70B C70 H70C 109.5 . .
O18 C71 N11 124.0(9) . .
O18 C71 C67 128.2(8) . .
N11 C71 C67 107.7(8) . .
C73 C72 N11 121.6(10) . .
C73 C72 C77 121.0(11) . .
C77 C72 N11 117.4(9) . .
C72 C73 H73 119.4 . .
C72 C73 C74 121.3(12) . .
C74 C73 H73 119.4 . .
C73 C74 H74 120.4 . .
C73 C74 C75 119.2(12) . .
C75 C74 H74 120.4 . .
C74 C75 H75 120.5 . .
C74 C75 C76 118.9(12) . .
C76 C75 H75 120.5 . .
C75 C76 H76A 120.2 . .
C77 C76 C75 119.5(11) . .
C77 C76 H76A 120.2 . .
C72 C77 H77 120.1 . .
C76 C77 C72 119.8(10) . .
C76 C77 H77 120.1 . .
O19 C78 H78A 109.5 . .
O19 C78 H78B 109.5 . .
O19 C78 H78C 109.5 . .
H78A C78 H78B 109.5 . .
H78A C78 H78C 109.5 . .
H78B C78 H78C 109.5 . .
O19 C79 C80 123.4(8) . .
C84 C79 O19 115.0(7) . .
C84 C79 C80 121.6(8) . .
C79 C80 H80 121.2 . .
C81 C80 C79 117.6(9) . .
C81 C80 H80 121.2 . .
C80 C81 H81 119.6 . .
C82 C81 C80 120.8(8) . .
C82 C81 H81 119.6 . .
C81 C82 H82 119.1 . .
C81 C82 C83 121.9(8) . .
C83 C82 H82 119.1 . .
C82 C83 C85 116.4(8) . .
C84 C83 C82 117.9(9) . .
C84 C83 C85 125.7(7) . .
O20 C84 C79 114.7(7) . .
O20 C84 C83 125.2(8) . .
C79 C84 C83 120.0(7) . .
N7 C85 C83 125.8(7) . .
N7 C85 H85 117.1 . .
C83 C85 H85 117.1 . .
N7 C86 C90 114.6(7) . .
C87 C86 N7 136.7(8) . .
C87 C86 C90 108.5(8) . .
N9 C87 C88 120.3(8) . .
C86 C87 N9 109.1(7) . .
C86 C87 C88 130.4(9) . .
C87 C88 H88A 109.5 . .
C87 C88 H88B 109.5 . .
C87 C88 H88C 109.5 . .
H88A C88 H88B 109.5 . .
H88A C88 H88C 109.5 . .
H88B C88 H88C 109.5 . .
N9 C89 H89A 109.5 . .
N9 C89 H89B 109.5 . .
N9 C89 H89C 109.5 . .
H89A C89 H89B 109.5 . .
H89A C89 H89C 109.5 . .
H89B C89 H89C 109.5 . .
O21 C90 N8 126.3(8) . .
O21 C90 C86 127.1(8) . .
N8 C90 C86 106.6(7) . .
C92 C91 N8 117.9(9) . .
C92 C91 C96 120.8(9) . .
C96 C91 N8 121.3(8) . .
C91 C92 H92 120.1 . .
C91 C92 C93 119.9(9) . .
C93 C92 H92 120.1 . .
C92 C93 H93 119.8 . .
C92 C93 C94 120.4(9) . .
C94 C93 H93 119.8 . .
C93 C94 H94 120.8 . .
C95 C94 C93 118.5(10) . .
C95 C94 H94 120.8 . .
C94 C95 H95 119.1 . .
C94 C95 C96 121.8(10) . .
C96 C95 H95 119.1 . .
C91 C96 H96 120.7 . .
C95 C96 C91 118.6(10) . .
C95 C96 H96 120.7 . .
O22 C97 O23 124.5(8) . .
O22 C97 C98 118.6(8) . .
O23 C97 C98 116.9(7) . .
C97 C98 C99 111.8(8) . .
C97 C98 C100 104.9(7) . .
C97 C98 C101 108.4(7) . .
C99 C98 C100 108.7(9) . .
C99 C98 C101 111.6(9) . .
C101 C98 C100 111.2(9) . .
C98 C99 H99A 109.5 . .
C98 C99 H99B 109.5 . .
C98 C99 H99C 109.5 . .
H99A C99 H99B 109.5 . .
H99A C99 H99C 109.5 . .
H99B C99 H99C 109.5 . .
C98 C100 H10A 109.5 . .
C98 C100 H10B 109.5 . .
C98 C100 H10C 109.5 . .
H10A C100 H10B 109.5 . .
H10A C100 H10C 109.5 . .
H10B C100 H10C 109.5 . .
C98 C101 H10D 109.5 . .
C98 C101 H10E 109.5 . .
C98 C101 H10F 109.5 . .
H10D C101 H10E 109.5 . .
H10D C101 H10F 109.5 . .
H10E C101 H10F 109.5 . .
O24 C102 C103 116.6(8) 2_456 .
O25 C102 O24 125.5(8) . 2_456
O25 C102 C103 117.9(8) . .
C102 C103 C104 108.1(9) . .
C105 C103 C102 106.9(8) . .
C105 C103 C104 111.8(11) . .
C106 C103 C102 111.8(8) . .
C106 C103 C104 109.9(9) . .
C106 C103 C105 108.3(10) . .
C103 C104 H10G 109.5 . .
C103 C104 H10H 109.5 . .
C103 C104 H10I 109.5 . .
H10G C104 H10H 109.5 . .
H10G C104 H10I 109.5 . .
H10H C104 H10I 109.5 . .
C103 C105 H10J 109.5 . .
C103 C105 H10K 109.5 . .
C103 C105 H10L 109.5 . .
H10J C105 H10K 109.5 . .
H10J C105 H10L 109.5 . .
H10K C105 H10L 109.5 . .
C103 C106 H10M 109.5 . .
C103 C106 H10N 109.5 . .
C103 C106 H10O 109.5 . .
H10M C106 H10N 109.5 . .
H10M C106 H10O 109.5 . .
H10N C106 H10O 109.5 . .
O26 C107 C108 116.5(7) . .
O27 C107 O26 125.0(8) . .
O27 C107 C108 118.4(8) . .
C107 C108 C111 109.3(7) . .
C109 C108 C107 108.7(8) . .
C109 C108 C111 113.0(10) . .
C110 C108 C107 108.9(9) . .
C110 C108 C109 107.6(9) . .
C110 C108 C111 109.2(11) . .
C108 C109 H10P 109.5 . .
C108 C109 H10Q 109.5 . .
C108 C109 H10R 109.5 . .
H10P C109 H10Q 109.5 . .
H10P C109 H10R 109.5 . .
H10Q C109 H10R 109.5 . .
C108 C110 H11A 109.5 . .
C108 C110 H11B 109.5 . .
C108 C110 H11C 109.5 . .
H11A C110 H11B 109.5 . .
H11A C110 H11C 109.5 . .
H11B C110 H11C 109.5 . .
C108 C111 H11D 109.5 . .
C108 C111 H11E 109.5 . .
C108 C111 H11F 109.5 . .
H11D C111 H11E 109.5 . .
H11D C111 H11F 109.5 . .
H11E C111 H11F 109.5 . .
O28 C112 O29 125.2(9) . .
O28 C112 C113 116.3(9) . .
O29 C112 C113 118.5(9) . .
C112 C113 C114 106.3(9) . .
C112 C113 C115 104.2(10) . .
C112 C113 C116 112.9(9) . .
C115 C113 C114 112.4(12) . .
C116 C113 C114 108.4(10) . .
C116 C113 C115 112.5(11) . .
C113 C114 H11G 109.5 . .
C113 C114 H11H 109.5 . .
C113 C114 H11I 109.5 . .
H11G C114 H11H 109.5 . .
H11G C114 H11I 109.5 . .
H11H C114 H11I 109.5 . .
C113 C115 H11J 109.5 . .
C113 C115 H11K 109.5 . .
C113 C115 H11L 109.5 . .
H11J C115 H11K 109.5 . .
H11J C115 H11L 109.5 . .
H11K C115 H11L 109.5 . .
C113 C116 H11M 109.5 . .
C113 C116 H11N 109.5 . .
C113 C116 H11O 109.5 . .
H11M C116 H11N 109.5 . .
H11M C116 H11O 109.5 . .
H11N C116 H11O 109.5 . .
Co2 Dy1 Dy2 58.20(2) . .
O4 Dy1 Dy2 130.02(15) . .
O4 Dy1 Co2 95.74(15) . .
O5 Dy1 Dy2 76.98(12) . .
O5 Dy1 Co2 36.29(13) . .
O5 Dy1 O4 62.00(19) . .
O6AA Dy1 Dy2 35.23(13) . .
O6AA Dy1 Co2 72.99(15) . .
O6AA Dy1 O4 100.16(19) . .
O6AA Dy1 O5 69.29(19) . .
O6AA Dy1 O104 66.8(2) . .
O8 Dy1 Dy2 152.82(16) . .
O8 Dy1 Co2 138.63(18) . .
O8 Dy1 O4 75.2(2) . .
O8 Dy1 O5 129.7(2) . .
O8 Dy1 O6AA 147.9(2) . .
O8 Dy1 O10 78.0(3) . 2_546
O8 Dy1 O104 139.8(2) . .
O10 Dy1 Dy2 97.24(17) 2_546 .
O10 Dy1 Co2 139.74(18) 2_546 .
O10 Dy1 O4 75.6(2) 2_546 .
O10 Dy1 O5 112.8(2) 2_546 .
O10 Dy1 O6AA 70.2(2) 2_546 .
O10 Dy1 O104 132.4(2) 2_546 .
O11 Dy1 Dy2 112.00(17) . .
O11 Dy1 Co2 63.96(19) . .
O11 Dy1 O4 86.5(2) . .
O11 Dy1 O5 77.1(2) . .
O11 Dy1 O6AA 136.9(2) . .
O11 Dy1 O8 75.1(3) . .
O11 Dy1 O10 150.7(2) . 2_546
O11 Dy1 O104 76.8(2) . .
O15 Dy1 Dy2 71.14(16) . .
O15 Dy1 Co2 111.24(17) . .
O15 Dy1 O4 152.8(2) . .
O15 Dy1 O5 145.0(2) . .
O15 Dy1 O6AA 91.5(2) . .
O15 Dy1 O8 81.8(2) . .
O15 Dy1 O10 85.6(2) . 2_546
O15 Dy1 O11 101.7(2) . .
O15 Dy1 O104 76.4(2) . .
O104 Dy1 Dy2 35.26(14) . .
O104 Dy1 Co2 35.48(14) . .
O104 Dy1 O4 130.8(2) . .
O104 Dy1 O5 69.25(19) . .
Co1 Dy2 Dy1 58.35(2) . .
O1 Dy2 Dy1 126.87(14) . .
O1 Dy2 Co1 96.38(17) . .
O2 Dy2 Dy1 77.67(14) . .
O2 Dy2 Co1 36.08(14) . .
O2 Dy2 O1 61.6(2) . .
O6AA Dy2 Dy1 34.88(13) . .
O6AA Dy2 Co1 36.12(14) . .
O6AA Dy2 O1 131.5(2) . .
O6AA Dy2 O2 69.9(2) . .
O7 Dy2 Dy1 155.9(2) . .
O7 Dy2 Co1 140.7(2) . .
O7 Dy2 O1 72.6(2) . .
O7 Dy2 O2 126.4(2) . .
O7 Dy2 O6AA 145.5(2) . .
O7 Dy2 O9 76.9(3) . .
O7 Dy2 O14 77.3(3) . .
O7 Dy2 O15 79.6(2) . 2_546
O7 Dy2 O104 144.4(2) . .
O9 Dy2 Dy1 91.94(17) . .
O9 Dy2 Co1 139.53(15) . .
O9 Dy2 O1 79.5(3) . .
O9 Dy2 O2 117.4(2) . .
O9 Dy2 O6AA 126.2(2) . .
O9 Dy2 O104 67.8(2) . .
O14 Dy2 Dy1 113.68(18) . .
O14 Dy2 Co1 64.64(17) . .
O14 Dy2 O1 88.8(3) . .
O14 Dy2 O2 75.7(2) . .
O14 Dy2 O6AA 78.9(2) . .
O14 Dy2 O9 153.8(2) . .
O14 Dy2 O104 137.4(2) . .
O15 Dy2 Dy1 78.02(14) 2_546 .
O15 Dy2 Co1 112.25(15) 2_546 .
O15 Dy2 O1 150.1(2) 2_546 .
O15 Dy2 O2 148.0(2) 2_546 .
O15 Dy2 O6AA 78.3(2) 2_546 .
O15 Dy2 O9 83.9(2) 2_546 .
O15 Dy2 O14 95.6(2) 2_546 .
O15 Dy2 O104 100.4(2) 2_546 .
O104 Dy2 Dy1 35.17(14) . .
O104 Dy2 Co1 72.73(14) . .
O104 Dy2 O1 96.0(2) . .
O104 Dy2 O2 69.9(2) . .
O104 Dy2 O6AA 66.34(19) . .
O2 Co1 Dy2 45.90(17) . .
O2 Co1 O3 167.2(3) . .
O2 Co1 O5 82.3(2) . .
O2 Co1 O6AA 85.9(2) . .
O2 Co1 O13 98.2(3) . .
O2 Co1 N1 88.9(3) . .
O3 Co1 Dy2 144.13(18) . .
O3 Co1 O5 88.9(2) . .
O5 Co1 Dy2 90.97(14) . .
O6AA Co1 Dy2 43.17(16) . .
O6AA Co1 O3 101.8(2) . .
O6AA Co1 O5 80.1(2) . .
O6AA Co1 N1 174.7(3) . .
O13 Co1 Dy2 83.90(19) . .
O13 Co1 O3 91.8(3) . .
O13 Co1 O5 172.2(3) . .
O13 Co1 O6AA 92.1(3) . .
O13 Co1 N1 89.7(3) . .
N1 Co1 Dy2 132.2(3) . .
N1 Co1 O3 83.1(3) . .
N1 Co1 O5 98.1(3) . .
O2 Co2 Dy1 90.57(17) . .
O5 Co2 Dy1 44.99(17) . .
O5 Co2 O2 80.7(2) . .
O5 Co2 O6 168.7(3) . .
O6 Co2 Dy1 144.1(2) . .
O6 Co2 O2 91.5(2) . .
O12 Co2 Dy1 83.1(3) . .
O12 Co2 O2 172.6(3) . .
O12 Co2 O5 97.3(3) . .
O12 Co2 O6 91.4(3) . .
O12 Co2 O104 92.1(3) . .
O12 Co2 N4 93.0(3) . .
O104 Co2 Dy1 42.18(16) . .
O104 Co2 O2 80.7(2) . .
O104 Co2 O5 83.9(2) . .
O104 Co2 O6 103.1(3) . .
O104 Co2 N4 171.8(3) . .
N4 Co2 Dy1 132.4(2) . .
N4 Co2 O2 94.1(3) . .
N4 Co2 O5 89.2(3) . .
N4 Co2 O6 83.1(3) . .
C20 O1 Dy2 124.8(7) . .
C21 O1 Dy2 119.3(6) . .
C21 O1 C20 115.2(8) . .
Co1 O2 Dy2 98.0(2) . .
Co1 O2 Co2 98.5(3) . .
Co2 O2 Dy2 98.6(2) . .
C26 O2 Dy2 118.9(6) . .
C26 O2 Co1 123.3(6) . .
C26 O2 Co2 114.9(5) . .
C32 O3 Co1 104.4(7) . .
C1 O4 Dy1 123.6(5) . .
C2 O4 Dy1 120.4(5) . .
C2 O4 C1 115.8(7) . .
Co1 O5 Dy1 99.7(2) . .
Co2 O5 Dy1 98.7(2) . .
Co2 O5 Co1 98.5(2) . .
C7 O5 Dy1 121.4(5) . .
C7 O5 Co1 112.8(5) . .
C7 O5 Co2 121.4(5) . .
C13 O6 Co2 107.0(6) . .
Dy1 O6AA Dy2 109.9(2) . .
Dy1 O6AA H6AA 112.4 . .
Dy2 O6AA H6AA 112.4 . .
Co1 O6AA Dy1 108.3(2) . .
Co1 O6AA Dy2 100.7(2) . .
Co1 O6AA H6AA 112.4 . .
C38 O7 Dy2 143.6(7) . .
C38 O8 Dy1 136.2(6) 2_546 .
C43 O9 Dy2 139.3(7) . .
C43 O10 Dy1 138.2(6) . 2_546
C53 O11 Dy1 138.8(7) . .
C53 O12 Co2 128.2(8) . .
C48 O13 Co1 123.7(7) . .
C48 O14 Dy2 137.7(7) . .
Dy1 O15 Dy2 133.3(3) . 2_546
Dy1 O104 Dy2 109.6(2) . .
Dy1 O104 H104 112.2 . .
Dy2 O104 H104 112.2 . .
Co2 O104 Dy1 102.3(2) . .
Co2 O104 Dy2 107.9(3) . .
Co2 O104 H104 112.2 . .
C27 N1 Co1 127.1(8) . .
C27 N1 C28 123.2(9) . .
C28 N1 Co1 108.7(7) . .
N3 N2 C32 107.5(10) . .
N3 N2 C33 119.9(8) . .
C32 N2 C33 125.3(9) . .
N2 N3 C29 108.8(9) . .
N2 N3 C31 118.0(10) . .
C29 N3 C31 117.9(11) . .
C8 N4 Co2 127.5(7) . .
C8 N4 C9 123.7(9) . .
C9 N4 Co2 108.2(6) . .
N6 N5 C14 119.8(12) . .
C13 N5 N6 110.6(10) . .
C13 N5 C14 123.9(10) . .
N5 N6 C10 105.6(11) . .
N5 N6 C157 113.4(13) . .
C10 N6 C157 121.3(12) . .
O4 C1 H1A 109.5 . .
O4 C1 H1B 109.5 . .
O4 C1 H1C 109.5 . .
H1A C1 H1B 109.5 . .
H1A C1 H1C 109.5 . .
H1B C1 H1C 109.5 . .
O4 C2 C7 113.8(7) . .
C3 C2 O4 127.1(9) . .
C3 C2 C7 119.0(9) . .
C2 C3 H3 118.6 . .
C4 C3 C2 122.8(10) . .
C4 C3 H3 118.6 . .
C3 C4 H4 120.3 . .
C3 C4 C5 119.4(9) . .
C5 C4 H4 120.3 . .
C33 C4BA H4BA 119.6 . .
C33 C4BA C37 120.7(11) . .
C37 C4BA H4BA 119.6 . .
C4 C5 H5 119.4 . .
C4 C5 C6 121.3(9) . .
C6 C5 H5 119.4 . .
C5 C6 C7 118.2(9) . .
C5 C6 C8 115.9(9) . .
C7 C6 C8 125.8(8) . .
O5 C7 C2 116.8(8) . .
O5 C7 C6 124.7(8) . .
C2 C7 C6 118.5(8) . .
N4 C8 C6 123.3(9) . .
N4 C8 H8 118.3 . .
C6 C8 H8 118.3 . .
N4 C9 C13 115.4(11) . .
C10 C9 N4 136.7(12) . .
C10 C9 C13 107.7(12) . .
N6 C10 C11 118.7(13) . .
C9 C10 N6 109.5(12) . .
C9 C10 C11 131.7(14) . .
C10 C11 H11P 109.5 . .
C10 C11 H11Q 109.5 . .
C10 C11 H11R 109.5 . .
H11P C11 H11Q 109.5 . .
H11P C11 H11R 109.5 . .
H11Q C11 H11R 109.5 . .
O6 C13 N5 127.7(10) . .
O6 C13 C9 126.2(11) . .
N5 C13 C9 105.9(11) . .
C15 C14 N5 119.9(13) . .
C19 C14 N5 119.6(14) . .
C19 C14 C15 120.3(12) . .
C14 C15 H15 121.8 . .
C16 C15 C14 116.5(14) . .
C16 C15 H15 121.8 . .
C15 C16 H16 118.1 . .
C17 C16 C15 123.9(16) . .
C17 C16 H16 118.1 . .
C16 C17 H17 120.1 . .
C16 C17 C18 119.8(13) . .
C18 C17 H17 120.1 . .
C17 C18 H18 120.1 . .
C17 C18 C19 119.7(14) . .
C19 C18 H18 120.1 . .
C14 C19 C18 119.7(14) . .
C14 C19 H19 120.1 . .
C18 C19 H19 120.1 . .
O1 C20 H20A 109.5 . .
O1 C20 H20B 109.5 . .
O1 C20 H20C 109.5 . .
H20A C20 H20B 109.5 . .
H20A C20 H20C 109.5 . .
H20B C20 H20C 109.5 . .
C22 C21 O1 124.5(10) . .
C22 C21 C26 123.1(11) . .
C26 C21 O1 112.3(9) . .
C21 C22 H22 120.5 . .
C21 C22 C23 119.0(12) . .
C23 C22 H22 120.5 . .
C22 C23 H23 119.1 . .
C22 C23 C24 121.7(14) . .
C24 C23 H23 119.1 . .
C23 C24 H24 121.1 . .
C23 C24 C25 117.8(13) . .
C25 C24 H24 121.1 . .
C24 C25 C27 112.3(12) . .
C26 C25 C24 119.3(12) . .
C26 C25 C27 128.3(10) . .
O2 C26 C21 117.6(9) . .
O2 C26 C25 123.6(9) . .
C25 C26 C21 118.8(10) . .
N1 C27 C25 121.0(11) . .
N1 C27 H27 119.5 . .
C25 C27 H27 119.5 . .
C29 C28 N1 137.7(12) . .
C32 C28 N1 113.9(9) . .
C32 C28 C29 108.4(11) . .
N3 C29 C28 106.4(11) . .
N3 C29 C30 123.0(11) . .
C28 C29 C30 130.3(13) . .
C29 C30 H30A 109.5 . .
C29 C30 H30B 109.5 . .
C29 C30 H30C 109.5 . .
H30A C30 H30B 109.5 . .
H30A C30 H30C 109.5 . .
H30B C30 H30C 109.5 . .
N3 C31 H31A 109.5 . .
N3 C31 H31B 109.5 . .
N3 C31 H31C 109.5 . .
H31A C31 H31B 109.5 . .
H31A C31 H31C 109.5 . .
H31B C31 H31C 109.5 . .
O3 C32 N2 122.2(11) . .
O3 C32 C28 129.8(10) . .
C28 C32 N2 108.0(9) . .
C4BA C33 N2 119.0(10) . .
C4BA C33 C34 120.3(12) . .
C34 C33 N2 120.6(10) . .
C33 C34 H34 121.3 . .
C33 C34 C35 117.3(11) . .
C35 C34 H34 121.3 . .
C34 C35 H35 119.7 . .
C36 C35 C34 120.5(12) . .
C36 C35 H35 119.7 . .
C35 C36 H36 119.5 . .
C35 C36 C37 121.1(13) . .
C37 C36 H36 119.5 . .
C4BA C37 H37 120.0 . .
C36 C37 C4BA 119.9(12) . .
C36 C37 H37 120.0 . .
O7 C38 C39 116.0(10) . .
O8 C38 O7 125.8(9) 2_546 .
O8 C38 C39 118.2(9) 2_546 .
C40 C39 C38 110.3(9) . .
C41 C39 C38 107.5(9) . .
C41 C39 C40 111.0(11) . .
C42 C39 C38 106.6(10) . .
C42 C39 C40 109.4(12) . .
C42 C39 C41 112.0(8) . .
C39 C40 H40A 109.5 . .
C39 C40 H40B 109.5 . .
C39 C40 H40C 109.5 . .
H40A C40 H40B 109.5 . .
H40A C40 H40C 109.5 . .
H40B C40 H40C 109.5 . .
C39 C41 H41A 109.5 . .
C39 C41 H41B 109.5 . .
C39 C41 H41C 109.5 . .
H41A C41 H41B 109.5 . .
H41A C41 H41C 109.5 . .
H41B C41 H41C 109.5 . .
C39 C42 H42A 109.5 . .
C39 C42 H42B 109.5 . .
C39 C42 H42C 109.5 . .
H42A C42 H42B 109.5 . .
H42A C42 H42C 109.5 . .
H42B C42 H42C 109.5 . .
O9 C43 O10 126.5(10) . .
O9 C43 C44 117.6(10) . .
O10 C43 C44 115.7(10) . .
C45 C44 C43 107.0(12) . .
C46 C44 C43 109.1(11) . .
C46 C44 C45 107(2) . .
C46 C44 C47 119(2) . .
C47 C44 C43 108.7(10) . .
C47 C44 C45 105.6(17) . .
C44 C45 H45A 109.5 . .
C44 C45 H45B 109.5 . .
C44 C45 H45C 109.5 . .
H45A C45 H45B 109.5 . .
H45A C45 H45C 109.5 . .
H45B C45 H45C 109.5 . .
C44 C46 H46A 109.5 . .
C44 C46 H46B 109.5 . .
C44 C46 H46C 109.5 . .
H46A C46 H46B 109.5 . .
H46A C46 H46C 109.5 . .
H46B C46 H46C 109.5 . .
C44 C47 H47A 109.5 . .
C44 C47 H47B 109.5 . .
C44 C47 H47C 109.5 . .
H47A C47 H47B 109.5 . .
H47A C47 H47C 109.5 . .
H47B C47 H47C 109.5 . .
O13 C48 O14 127.8(10) . .
O13 C48 C49 111.8(14) . .
O14 C48 C49 120.3(13) . .
C48 C49 C51 96.9(16) . .
C50 C49 C48 113.9(15) . .
C50 C49 C51 91(2) . .
C52 C49 C48 115.4(17) . .
C52 C49 C50 128.4(18) . .
C52 C49 C51 97(2) . .
C49 C50 H50A 109.5 . .
C49 C50 H50B 109.5 . .
C49 C50 H50C 109.5 . .
H50A C50 H50B 109.5 . .
H50A C50 H50C 109.5 . .
H50B C50 H50C 109.5 . .
C49 C51 H51A 109.5 . .
C49 C51 H51B 109.5 . .
C49 C51 H51C 109.5 . .
H51A C51 H51B 109.5 . .
H51A C51 H51C 109.5 . .
H51B C51 H51C 109.5 . .
C49 C52 H52A 109.5 . .
C49 C52 H52B 109.5 . .
C49 C52 H52C 109.5 . .
H52A C52 H52B 109.5 . .
H52A C52 H52C 109.5 . .
H52B C52 H52C 109.5 . .
O11 C53 C54 114.6(14) . .
O12 C53 O11 122.9(11) . .
O12 C53 C54 122.0(13) . .
C53 C54 C58 96.4(13) . .
C56 C54 C53 117.5(13) . .
C56 C54 C57 128.3(14) . .
C56 C54 C58 88.8(14) . .
C57 C54 C53 112.5(11) . .
C57 C54 C58 97.7(14) . .
C54 C56 H56A 109.5 . .
C54 C56 H56B 109.5 . .
C54 C56 H56C 109.5 . .
H56A C56 H56B 109.5 . .
H56A C56 H56C 109.5 . .
H56B C56 H56C 109.5 . .
C54 C57 H57A 109.5 . .
C54 C57 H57B 109.5 . .
C54 C57 H57C 109.5 . .
H57A C57 H57B 109.5 . .
H57A C57 H57C 109.5 . .
H57B C57 H57C 109.5 . .
C54 C58 H58A 109.5 . .
C54 C58 H58B 109.5 . .
C54 C58 H58C 109.5 . .
H58A C58 H58B 109.5 . .
H58A C58 H58C 109.5 . .
H58B C58 H58C 109.5 . .
N6 C157 H15A 109.5 . .
N6 C157 H15B 109.5 . .
N6 C157 H15C 109.5 . .
H15A C157 H15B 109.5 . .
H15A C157 H15C 109.5 . .
H15B C157 H15C 109.5 . .
O33 Dy5 O34 76.1(2) . .
O33 Dy5 O35 81.9(3) . .
O33 Dy5 O38 77.3(3) . .
O33 Dy5 O39 128.6(2) . .
O33 Dy5 O40 87.2(3) . .
O33 Dy5 O41 133.6(2) . .
O33 Dy5 O42 156.8(2) . .
O33 Dy5 C137 77.3(3) . .
O33 Dy5 C142 109.0(3) . .
O33 Dy5 C152 102.5(3) . .
O33 Dy5 O44 93.6(3) . .
O34 Dy5 O39 146.1(2) . .
O34 Dy5 O41 121.1(2) . .
O34 Dy5 C137 26.5(3) . .
O34 Dy5 C142 127.3(2) . .
O34 Dy5 C152 149.7(2) . .
O35 Dy5 O34 52.8(2) . .
O35 Dy5 O38 152.7(2) . .
O35 Dy5 O39 140.9(3) . .
O35 Dy5 O41 79.0(3) . .
O35 Dy5 C137 26.4(3) . .
O35 Dy5 C142 75.4(3) . .
O35 Dy5 C152 157.4(3) . .
O38 Dy5 O34 135.7(2) . .
O38 Dy5 O39 52.0(2) . .
O38 Dy5 O41 102.9(2) . .
O38 Dy5 C137 153.3(3) . .
O38 Dy5 C142 94.7(3) . .
O38 Dy5 C152 25.6(3) . .
O39 Dy5 O41 62.3(2) . .
O39 Dy5 C137 154.1(3) . .
O39 Dy5 C142 71.6(2) . .
O39 Dy5 C152 26.4(3) . .
O40 Dy5 O34 130.8(3) . .
O40 Dy5 O35 79.5(3) . .
O40 Dy5 O38 82.0(3) . .
O40 Dy5 O39 78.6(3) . .
O40 Dy5 O41 48.0(3) . .
O40 Dy5 C137 105.1(3) . .
O40 Dy5 C142 23.3(3) . .
O40 Dy5 C152 78.6(3) . .
O41 Dy5 C142 25.0(3) . .
O42 Dy5 O34 81.0(3) . .
O42 Dy5 O35 87.0(3) . .
O42 Dy5 O38 118.5(3) . .
O42 Dy5 O39 71.3(2) . .
O42 Dy5 O40 110.7(3) . .
O42 Dy5 O41 62.7(2) . .
O42 Dy5 C137 83.6(3) . .
O42 Dy5 C142 87.4(3) . .
O42 Dy5 C152 95.6(3) . .
C137 Dy5 O41 100.7(3) . .
C137 Dy5 C142 101.4(3) . .
C137 Dy5 C152 176.2(3) . .
C152 Dy5 O41 82.2(3) . .
C152 Dy5 C142 82.3(3) . .
O44 Dy5 O34 69.1(2) . .
O44 Dy5 O35 121.2(3) . .
O44 Dy5 O38 78.0(3) . .
O44 Dy5 O39 84.8(2) . .
O44 Dy5 O40 159.3(3) . .
O44 Dy5 O41 132.3(3) . .
O44 Dy5 O42 74.9(3) . .
O44 Dy5 C137 95.2(3) . .
O44 Dy5 C142 154.2(3) . .
O44 Dy5 C152 81.0(3) . .
Co5 Dy6 Dy5 113.86(3) . 2
O31 Dy6 Dy5 98.05(18) . 2
O31 Dy6 Co5 94.55(15) . .
O31 Dy6 N16 86.8(2) . .
O32 Dy6 Dy5 124.50(18) . 2
O32 Dy6 Co5 34.36(17) . .
O32 Dy6 O31 61.6(2) . .
O32 Dy6 O36 79.7(3) . .
O32 Dy6 O39 140.5(2) . 2
O32 Dy6 O41 133.2(2) . 2
O32 Dy6 O42 87.6(2) . 2
O32 Dy6 O43 68.4(2) . .
O32 Dy6 O48 83.4(2) . .
O32 Dy6 O50 129.8(3) . .
O32 Dy6 N16 106.7(2) . .
O36 Dy6 Dy5 136.2(2) . 2
O36 Dy6 Co5 63.62(18) . .
O36 Dy6 O31 125.5(3) . .
O36 Dy6 O39 94.9(3) . 2
O36 Dy6 O41 139.4(3) . 2
O36 Dy6 O42 143.9(3) . 2
O36 Dy6 O43 73.0(3) . .
O36 Dy6 O48 74.6(3) . .
O36 Dy6 O50 68.9(2) . .
O36 Dy6 N16 68.4(3) . .
O39 Dy6 Dy5 42.32(16) 2 2
O39 Dy6 Co5 108.56(15) 2 .
O39 Dy6 O31 139.4(2) 2 .
O39 Dy6 O41 73.6(3) 2 2
O39 Dy6 O42 73.9(2) 2 2
O39 Dy6 O43 72.6(2) 2 .
O39 Dy6 O48 133.3(2) 2 .
O39 Dy6 O50 81.9(2) 2 .
O39 Dy6 N16 107.4(2) 2 .
O41 Dy6 Dy5 51.7(2) 2 2
O41 Dy6 Co5 156.93(19) 2 .
O41 Dy6 O31 72.5(2) 2 .
O41 Dy6 O43 134.6(3) 2 .
O41 Dy6 O48 85.4(3) 2 .
O41 Dy6 O50 71.0(3) 2 .
O41 Dy6 N16 78.0(3) 2 .
O42 Dy6 Dy5 37.29(17) 2 2
O42 Dy6 Co5 87.1(2) 2 .
O42 Dy6 O31 74.5(3) 2 .
O42 Dy6 O41 71.2(3) 2 2
O42 Dy6 O43 70.9(4) 2 .
O42 Dy6 O48 137.7(3) 2 .
O42 Dy6 O50 139.5(3) 2 .
O42 Dy6 N16 147.6(3) 2 .
O43 Dy6 Dy5 82.9(2) . 2
O43 Dy6 Co5 36.57(19) . .
O43 Dy6 O31 119.1(3) . .
O43 Dy6 O48 140.0(3) . .
O43 Dy6 O50 131.5(3) . .
O43 Dy6 N16 141.3(3) . .
O48 Dy6 Dy5 137.12(18) . 2
O48 Dy6 Co5 106.76(18) . .
O48 Dy6 O31 64.8(2) . .
O48 Dy6 O50 51.5(2) . .
O48 Dy6 N16 26.1(2) . .
O50 Dy6 Dy5 105.02(18) . 2
O50 Dy6 Co5 131.94(18) . .
O50 Dy6 O31 107.2(2) . .
O50 Dy6 N16 25.5(2) . .
N16 Dy6 Dy5 124.15(19) . 2
N16 Dy6 Co5 121.19(19) . .
H1FA_b C1F_b H1FB_b 109.5 . .
H1FA_b C1F_b H1FC_b 109.5 . .
H1FB_b C1F_b H1FC_b 109.5 . .
C143 C1F_b H1FA_b 109.5 . .
C143 C1F_b H1FB_b 109.5 . .
C143 C1F_b H1FC_b 109.5 . .
Dy5 Dy7 Dy6 116.35(3) . .
O42 Dy7 Dy5 35.3(2) . .
O42 Dy7 Dy6 150.1(2) . .
O42 Dy7 O45 88.0(4) . .
O42 Dy7 O44 72.3(3) . .
O43 Dy7 Dy5 94.9(2) . .
O43 Dy7 Dy6 34.2(2) . .
O43 Dy7 O42 120.4(3) . .
O43 Dy7 O45 83.7(4) . .
O43 Dy7 O44 73.9(3) . .
O45 Dy7 Dy5 110.3(3) . .
O45 Dy7 Dy6 100.1(3) . .
O45 Dy7 O44 135.9(3) . .
O44 Dy7 Dy5 37.70(15) . .
O44 Dy7 Dy6 82.24(15) . .
O32 Co5 Dy6 39.61(19) . .
O32 Co5 O34 165.4(3) . .
O32 Co5 O43 79.6(3) . .
O32 Co5 N13 89.6(3) . .
O32 Co5 O44 88.8(3) . .
O34 Co5 Dy6 135.7(2) . .
O34 Co5 O44 77.7(3) . .
O37 Co5 Dy6 84.9(2) . .
O37 Co5 O32 96.7(3) . .
O37 Co5 O34 96.2(3) . .
O37 Co5 O43 94.2(4) . .
O37 Co5 N13 89.1(3) . .
O37 Co5 O44 172.5(3) . .
O43 Co5 Dy6 43.1(2) . .
O43 Co5 O34 92.9(3) . .
O43 Co5 N13 169.1(4) . .
O43 Co5 O44 81.8(4) . .
N13 Co5 Dy6 127.1(3) . .
N13 Co5 O34 97.2(3) . .
N13 Co5 O44 96.1(3) . .
O44 Co5 Dy6 96.3(2) . .
C118 O31 Dy6 129.5(6) . .
C119 O31 Dy6 114.3(6) . .
C119 O31 C118 114.0(8) . .
Co5 O32 Dy6 106.0(3) . .
C124 O32 Dy6 126.4(6) . .
C124 O32 Co5 126.8(6) . .
C130 O33 Dy5 137.4(6) . .
Co5 O34 Dy5 101.5(3) . .
C137 O34 Dy5 92.3(6) . .
C137 O34 Co5 165.2(8) . .
C137 O35 Dy5 94.7(6) . .
C147 O36 Dy6 141.0(7) . .
C147 O37 Co5 123.6(8) . .
C152 O38 Dy5 96.2(6) . .
Dy6 O39 Dy5 99.1(2) 2 .
C152 O39 Dy5 92.7(7) . .
C152 O39 Dy6 168.2(7) . 2
C142 O40 Dy5 108.8(7) . .
Dy6 O41 Dy5 88.2(3) 2 .
C142 O41 Dy5 80.2(8) . .
C142 O41 Dy6 146.3(7) . 2
Dy5 O42 Dy6 104.4(3) . 2
Dy7 O42 Dy5 112.8(4) . .
Dy7 O42 Dy6 114.7(4) . 2
Dy7 O43 Dy6 118.1(5) . .
Dy7 O43 Co5 110.7(4) . .
Co5 O43 Dy6 100.3(3) . .
N17 O45 Dy7 133.1(10) . .
N16 O48 Dy6 97.1(6) . .
N16 O50 Dy6 94.3(5) . .
C125 N13 Co5 123.1(8) . .
C125 N13 C126 118.6(9) . .
C126 N13 Co5 118.1(7) . .
N15 N14 C12_b 126.0(11) . .
N15 N14 C130 109.1(9) . .
N15 N14 C131_a 114.4(11) . .
C130 N14 C12_b 123.0(11) . .
C130 N14 C131_a 124.4(11) . .
N14 N15 C127 108.7(10) . .
N14 N15 C129 118.5(12) . .
C127 N15 C129 124.3(12) . .
O48 N16 Dy6 56.8(5) . .
O49 N16 Dy6 176.3(8) . .
O49 N16 O48 121.6(9) . .
O49 N16 O50 121.6(8) . .
O50 N16 Dy6 60.1(5) . .
O50 N16 O48 116.8(8) . .
O45 N17 O46 123.2(13) . .
O45 N17 O47 117.6(12) . .
O46 N17 O47 118.7(13) . .
C1E_b C12_b N14 113.3(12) . .
C1E_b C12_b C1A_b 120.0 . .
C1A_b C12_b N14 126.7(12) . .
C12_b C1E_b H1E_b 120.0 . .
C1D_b C1E_b C12_b 120.0 . .
C1D_b C1E_b H1E_b 120.0 . .
C1E_b C1D_b H1D_b 120.0 . .
C1E_b C1D_b C1C_b 120.0 . .
C1C_b C1D_b H1D_b 120.0 . .
C1D_b C1C_b H1CA_b 120.0 . .
C1B_b C1C_b C1D_b 120.0 . .
C1B_b C1C_b H1CA_b 120.0 . .
C1C_b C1B_b H1BB_b 120.0 . .
C1C_b C1B_b C1A_b 120.0 . .
C1A_b C1B_b H1BB_b 120.0 . .
C12_b C1A_b H1AA_b 120.0 . .
C1B_b C1A_b C12_b 120.0 . .
C1B_b C1A_b H1AA_b 120.0 . .
O31 C118 H11S 109.5 . .
O31 C118 H11T 109.5 . .
O31 C118 H11U 109.5 . .
H11S C118 H11T 109.5 . .
H11S C118 H11U 109.5 . .
H11T C118 H11U 109.5 . .
O31 C119 C124 111.8(8) . .
C120 C119 O31 127.8(12) . .
C120 C119 C124 120.4(12) . .
C119 C120 H120 119.1 . .
C119 C120 C121 121.8(14) . .
C121 C120 H120 119.1 . .
C120 C121 H121 120.9 . .
C122 C121 C120 118.2(12) . .
C122 C121 H121 120.9 . .
C121 C122 H122 118.9 . .
C121 C122 C123 122.1(13) . .
C123 C122 H122 118.9 . .
C124 C123 C122 118.7(12) . .
C124 C123 C125 123.5(11) . .
C125 C123 C122 117.5(11) . .
O32 C124 C119 115.9(9) . .
O32 C124 C123 125.6(10) . .
C123 C124 C119 118.5(10) . .
N13 C125 C123 130.5(11) . .
N13 C125 H125 114.8 . .
C123 C125 H125 114.8 . .
C127 C126 N13 129.4(11) . .
C127 C126 C130 107.7(11) . .
C130 C126 N13 122.9(10) . .
N15 C127 C126 108.2(12) . .
N15 C127 C128 124.9(12) . .
C126 C127 C128 126.9(12) . .
C127 C128 H12A 109.5 . .
C127 C128 H12B 109.5 . .
C127 C128 H12C 109.5 . .
H12A C128 H12B 109.5 . .
H12A C128 H12C 109.5 . .
H12B C128 H12C 109.5 . .
N15 C129 H12D 109.5 . .
N15 C129 H12E 109.5 . .
N15 C129 H12F 109.5 . .
H12D C129 H12E 109.5 . .
H12D C129 H12F 109.5 . .
H12E C129 H12F 109.5 . .
O33 C130 N14 123.0(10) . .
O33 C130 C126 130.9(10) . .
N14 C130 C126 106.0(10) . .
C135_a C134_a H134_a 120.0 . .
C135_a C134_a C133_a 120.0 . .
C133_a C134_a H134_a 120.0 . .
C134_a C135_a H135_a 120.0 . .
C134_a C135_a C136_a 120.0 . .
C136_a C135_a H135_a 120.0 . .
C135_a C136_a H136_a 120.0 . .
C131_a C136_a C135_a 120.0 . .
C131_a C136_a H136_a 120.0 . .
C136_a C131_a N14 110.5(11) . .
C132_a C131_a N14 129.5(11) . .
C132_a C131_a C136_a 120.0 . .
C131_a C132_a H132_a 120.0 . .
C131_a C132_a C133_a 120.0 . .
C133_a C132_a H132_a 120.0 . .
C134_a C133_a H133_a 120.0 . .
C132_a C133_a C134_a 120.0 . .
C132_a C133_a H133_a 120.0 . .
O34 C137 Dy5 61.2(5) . .
O34 C137 C138 118.4(10) . .
O35 C137 Dy5 58.9(5) . .
O35 C137 O34 120.1(10) . .
O35 C137 C138 121.5(10) . .
C138 C137 Dy5 178.0(8) . .
C137 C138 C141 106.7(10) . .
C139 C138 C137 110.7(9) . .
C139 C138 C141 110.4(10) . .
C140 C138 C137 106.9(9) . .
C140 C138 C139 111.7(12) . .
C140 C138 C141 110.2(11) . .
C138 C139 H13A 109.5 . .
C138 C139 H13B 109.5 . .
C138 C139 H13C 109.5 . .
H13A C139 H13B 109.5 . .
H13A C139 H13C 109.5 . .
H13B C139 H13C 109.5 . .
C138 C140 H14A 109.5 . .
C138 C140 H14B 109.5 . .
C138 C140 H14C 109.5 . .
H14A C140 H14B 109.5 . .
H14A C140 H14C 109.5 . .
H14B C140 H14C 109.5 . .
C138 C141 H14D 109.5 . .
C138 C141 H14E 109.5 . .
C138 C141 H14F 109.5 . .
H14D C141 H14E 109.5 . .
H14D C141 H14F 109.5 . .
H14E C141 H14F 109.5 . .
O40 C142 Dy5 47.9(6) . .
O40 C142 O41 121.6(11) . .
O40 C142 C143 118.8(10) . .
O41 C142 Dy5 74.8(7) . .
O41 C142 C143 119.6(12) . .
C143 C142 Dy5 161.6(8) . .
C142 C143 C1F_b 96.5(19) . .
C142 C143 C146 102.7(9) . .
C144 C143 C1F_b 93(2) . .
C144 C143 C142 115.8(11) . .
C144 C143 C145_a 117.1(12) . .
C144 C143 C146 109.3(11) . .
C145_a C143 C142 111.2(11) . .
C145_a C143 C146 98.1(14) . .
C146 C143 C1F_b 140(2) . .
C143 C144 H14G 109.5 . .
C143 C144 H14H 109.5 . .
C143 C144 H14I 109.5 . .
H14G C144 H14H 109.5 . .
H14G C144 H14I 109.5 . .
H14H C144 H14I 109.5 . .
C143 C145_a H14J_a 109.5 . .
C143 C145_a H14K_a 109.5 . .
C143 C145_a H14L_a 109.5 . .
H14J_a C145_a H14K_a 109.5 . .
H14J_a C145_a H14L_a 109.5 . .
H14K_a C145_a H14L_a 109.5 . .
C143 C146 H14M 109.5 . .
C143 C146 H14N 109.5 . .
C143 C146 H14O 109.5 . .
H14M C146 H14N 109.5 . .
H14M C146 H14O 109.5 . .
H14N C146 H14O 109.5 . .
O36 C147 C148 116.2(10) . .
O37 C147 O36 125.1(11) . .
O37 C147 C148 118.7(11) . .
C147 C148 C150 104.8(13) . .
C149 C148 C147 111.8(13) . .
C149 C148 C150 106.1(17) . .
C149 C148 C151 119.4(15) . .
C151 C148 C147 108.6(13) . .
C151 C148 C150 105.0(15) . .
C148 C149 H14P 109.5 . .
C148 C149 H14Q 109.5 . .
C148 C149 H14R 109.5 . .
H14P C149 H14Q 109.5 . .
H14P C149 H14R 109.5 . .
H14Q C149 H14R 109.5 . .
C148 C150 H15D 109.5 . .
C148 C150 H15E 109.5 . .
C148 C150 H15F 109.5 . .
H15D C150 H15E 109.5 . .
H15D C150 H15F 109.5 . .
H15E C150 H15F 109.5 . .
C148 C151 H15G 109.5 . .
C148 C151 H15H 109.5 . .
C148 C151 H15I 109.5 . .
H15G C151 H15H 109.5 . .
H15G C151 H15I 109.5 . .
H15H C151 H15I 109.5 . .
O38 C152 Dy5 58.2(5) . .
O38 C152 O39 119.1(9) . .
O38 C152 C153 121.6(9) . .
O39 C152 Dy5 60.9(5) . .
O39 C152 C153 119.1(11) . .
C153 C152 Dy5 174.0(6) . .
C152 C153 C155 106.5(8) . .
C154 C153 C152 111.0(10) . .
C154 C153 C155 110.9(8) . .
C156 C153 C152 109.3(8) . .
C156 C153 C154 110.7(10) . .
C156 C153 C155 108.3(10) . .
C153 C154 H15J 109.5 . .
C153 C154 H15K 109.5 . .
C153 C154 H15L 109.5 . .
H15J C154 H15K 109.5 . .
H15J C154 H15L 109.5 . .
H15K C154 H15L 109.5 . .
C153 C155 H15M 109.5 . .
C153 C155 H15N 109.5 . .
C153 C155 H15O 109.5 . .
H15M C155 H15N 109.5 . .
H15M C155 H15O 109.5 . .
H15N C155 H15O 109.5 . .
C153 C156 H15P 109.5 . .
C153 C156 H15Q 109.5 . .
C153 C156 H15R 109.5 . .
H15P C156 H15Q 109.5 . .
H15P C156 H15R 109.5 . .
H15Q C156 H15R 109.5 . .
Dy5 O44 Dy7 98.5(3) . .
Co5 O44 Dy5 107.9(3) . .
Co5 O44 Dy7 90.2(3) . .

loop_
_geom_bond_atom_site_label_1
_geom_bond_atom_site_label_2
_geom_bond_distance
_geom_bond_site_symmetry_2
Dy3 Dy4 3.9245(6) .
Dy3 Co3 3.4251(11) .
Dy3 O1BA 2.389(5) .
Dy3 O19 2.533(5) .
Dy3 O20 2.471(5) .
Dy3 O23 2.307(6) .
Dy3 O24 2.375(6) .
Dy3 O29 2.333(5) .
Dy3 O30 2.268(5) .
Dy3 O76 2.373(5) .
Dy4 Co4 3.4612(11) .
Dy4 O1BA 2.394(5) .
Dy4 O16 2.528(6) .
Dy4 O17 2.479(5) .
Dy4 O22 2.325(5) 2_456
Dy4 O25 2.402(5) .
Dy4 O26 2.340(6) .
Dy4 O30 2.264(5) 2_456
Dy4 O76 2.415(5) .
Co3 O1BA 2.048(5) .
Co3 O17 2.231(5) .
Co3 O20 2.058(5) .
Co3 O21 2.124(6) .
Co3 O28 2.045(6) .
Co3 N7 2.098(6) .
Co4 O17 2.090(5) .
Co4 O18 2.141(6) .
Co4 O20 2.227(5) .
Co4 O27 2.032(6) .
Co4 O76 2.051(5) .
Co4 N10 2.109(7) .
O1BA H1BA 1.0000 .
O16 C59 1.477(10) .
O16 C60 1.383(10) .
O17 C65 1.340(10) .
O18 C71 1.250(10) .
O19 C78 1.437(11) .
O19 C79 1.394(10) .
O20 C84 1.376(9) .
O21 C90 1.243(9) .
O22 Dy4 2.325(5) 2_456
O22 C97 1.242(9) .
O23 C97 1.264(10) .
O24 C102 1.257(10) 2_456
O25 C102 1.252(10) .
O26 C107 1.267(10) .
O27 C107 1.248(9) .
O28 C112 1.260(11) .
O29 C112 1.264(11) .
O30 Dy4 2.264(5) 2_456
O76 H76 1.0000 .
N7 C85 1.297(10) .
N7 C86 1.413(11) .
N8 N9 1.427(10) .
N8 C90 1.344(11) .
N8 C91 1.433(12) .
N9 C87 1.408(12) .
N9 C89 1.476(11) .
N10 C66 1.278(11) .
N10 C67 1.397(11) .
N11 N12 1.409(11) .
N11 C71 1.387(11) .
N11 C72 1.417(14) .
N12 C68 1.381(14) .
N12 C70 1.471(13) .
C59 H59A 0.9800 .
C59 H59B 0.9800 .
C59 H59C 0.9800 .
C60 C61 1.377(12) .
C60 C65 1.397(12) .
C61 H61 0.9500 .
C61 C62 1.384(13) .
C62 H62 0.9500 .
C62 C63 1.364(14) .
C63 H63 0.9500 .
C63 C64 1.400(13) .
C64 C65 1.423(12) .
C64 C66 1.491(13) .
C66 H66 0.9500 .
C67 C68 1.392(12) .
C67 C71 1.409(13) .
C68 C69 1.490(14) .
C69 H69A 0.9800 .
C69 H69B 0.9800 .
C69 H69C 0.9800 .
C70 H70A 0.9800 .
C70 H70B 0.9800 .
C70 H70C 0.9800 .
C72 C73 1.373(15) .
C72 C77 1.397(14) .
C73 H73 0.9500 .
C73 C74 1.384(18) .
C74 H74 0.9500 .
C74 C75 1.415(18) .
C75 H75 0.9500 .
C75 C76 1.449(18) .
C76 H76A 0.9500 .
C76 C77 1.380(16) .
C77 H77 0.9500 .
C78 H78A 0.9800 .
C78 H78B 0.9800 .
C78 H78C 0.9800 .
C79 C80 1.412(12) .
C79 C84 1.389(12) .
C80 H80 0.9500 .
C80 C81 1.410(13) .
C81 H81 0.9500 .
C81 C82 1.363(14) .
C82 H82 0.9500 .
C82 C83 1.417(11) .
C83 C84 1.406(12) .
C83 C85 1.423(13) .
C85 H85 0.9500 .
C86 C87 1.346(11) .
C86 C90 1.448(12) .
C87 C88 1.499(13) .
C88 H88A 0.9800 .
C88 H88B 0.9800 .
C88 H88C 0.9800 .
C89 H89A 0.9800 .
C89 H89B 0.9800 .
C89 H89C 0.9800 .
C91 C92 1.374(13) .
C91 C96 1.388(13) .
C92 H92 0.9500 .
C92 C93 1.378(13) .
C93 H93 0.9500 .
C93 C94 1.397(15) .
C94 H94 0.9500 .
C94 C95 1.378(15) .
C95 H95 0.9500 .
C95 C96 1.379(14) .
C96 H96 0.9500 .
C97 C98 1.530(11) .
C98 C99 1.527(14) .
C98 C100 1.545(13) .
C98 C101 1.535(14) .
C99 H99A 0.9800 .
C99 H99B 0.9800 .
C99 H99C 0.9800 .
C100 H10A 0.9800 .
C100 H10B 0.9800 .
C100 H10C 0.9800 .
C101 H10D 0.9800 .
C101 H10E 0.9800 .
C101 H10F 0.9800 .
C102 O24 1.257(10) 2_456
C102 C103 1.545(13) .
C103 C104 1.561(15) .
C103 C105 1.529(15) .
C103 C106 1.502(13) .
C104 H10G 0.9800 .
C104 H10H 0.9800 .
C104 H10I 0.9800 .
C105 H10J 0.9800 .
C105 H10K 0.9800 .
C105 H10L 0.9800 .
C106 H10M 0.9800 .
C106 H10N 0.9800 .
C106 H10O 0.9800 .
C107 C108 1.529(12) .
C108 C109 1.516(14) .
C108 C110 1.513(15) .
C108 C111 1.536(15) .
C109 H10P 0.9800 .
C109 H10Q 0.9800 .
C109 H10R 0.9800 .
C110 H11A 0.9800 .
C110 H11B 0.9800 .
C110 H11C 0.9800 .
C111 H11D 0.9800 .
C111 H11E 0.9800 .
C111 H11F 0.9800 .
C112 C113 1.510(13) .
C113 C114 1.587(17) .
C113 C115 1.565(18) .
C113 C116 1.504(15) .
C114 H11G 0.9800 .
C114 H11H 0.9800 .
C114 H11I 0.9800 .
C115 H11J 0.9800 .
C115 H11K 0.9800 .
C115 H11L 0.9800 .
C116 H11M 0.9800 .
C116 H11N 0.9800 .
C116 H11O 0.9800 .
Dy1 Dy2 3.9011(6) .
Dy1 Co2 3.4695(14) .
Dy1 O4 2.531(5) .
Dy1 O5 2.482(6) .
Dy1 O6AA 2.373(6) .
Dy1 O8 2.340(7) .
Dy1 O10 2.366(7) 2_546
Dy1 O11 2.321(7) .
Dy1 O15 2.259(6) .
Dy1 O104 2.385(6) .
Dy2 Co1 3.4373(13) .
Dy2 O1 2.529(7) .
Dy2 O2 2.493(6) .
Dy2 O6AA 2.393(6) .
Dy2 O7 2.286(6) .
Dy2 O9 2.384(7) .
Dy2 O14 2.331(7) .
Dy2 O15 2.290(7) 2_546
Dy2 O104 2.390(6) .
Co1 O2 2.044(6) .
Co1 O3 2.109(7) .
Co1 O5 2.222(6) .
Co1 O6AA 2.062(6) .
Co1 O13 2.062(7) .
Co1 N1 2.089(8) .
Co2 O2 2.255(6) .
Co2 O5 2.077(6) .
Co2 O6 2.124(7) .
Co2 O12 2.023(7) .
Co2 O104 2.061(6) .
Co2 N4 2.073(8) .
O1 C20 1.447(12) .
O1 C21 1.413(13) .
O2 C26 1.357(11) .
O3 C32 1.295(12) .
O4 C1 1.446(11) .
O4 C2 1.391(11) .
O5 C7 1.353(9) .
O6 C13 1.249(13) .
O6AA H6AA 1.0000 .
O7 C38 1.273(12) .
O8 C38 1.237(13) 2_546
O9 C43 1.244(12) .
O10 Dy1 2.366(7) 2_546
O10 C43 1.266(12) .
O11 C53 1.331(15) .
O12 C53 1.187(15) .
O13 C48 1.217(13) .
O14 C48 1.271(13) .
O15 Dy2 2.290(7) 2_546
O104 H104 1.0000 .
N1 C27 1.307(14) .
N1 C28 1.412(13) .
N2 N3 1.360(12) .
N2 C32 1.387(13) .
N2 C33 1.447(15) .
N3 C29 1.390(16) .
N3 C31 1.494(12) .
N4 C8 1.293(12) .
N4 C9 1.416(14) .
N5 N6 1.381(16) .
N5 C13 1.367(15) .
N5 C14 1.450(15) .
N6 C10 1.397(17) .
N6 C157 1.525(18) .
C1 H1A 0.9800 .
C1 H1B 0.9800 .
C1 H1C 0.9800 .
C2 C3 1.385(12) .
C2 C7 1.408(13) .
C3 H3 0.9500 .
C3 C4 1.345(15) .
C4 H4 0.9500 .
C4 C5 1.368(15) .
C4BA H4BA 0.9500 .
C4BA C33 1.352(15) .
C4BA C37 1.368(18) .
C5 H5 0.9500 .
C5 C6 1.415(12) .
C6 C7 1.421(13) .
C6 C8 1.465(14) .
C8 H8 0.9500 .
C9 C10 1.358(18) .
C9 C13 1.425(15) .
C10 C11 1.50(2) .
C11 H11P 0.9800 .
C11 H11Q 0.9800 .
C11 H11R 0.9800 .
C14 C15 1.43(2) .
C14 C19 1.387(18) .
C15 H15 0.9500 .
C15 C16 1.360(18) .
C16 H16 0.9500 .
C16 C17 1.36(2) .
C17 H17 0.9500 .
C17 C18 1.37(2) .
C18 H18 0.9500 .
C18 C19 1.395(16) .
C19 H19 0.9500 .
C20 H20A 0.9800 .
C20 H20B 0.9800 .
C20 H20C 0.9800 .
C21 C22 1.369(15) .
C21 C26 1.403(14) .
C22 H22 0.9500 .
C22 C23 1.387(19) .
C23 H23 0.9500 .
C23 C24 1.39(2) .
C24 H24 0.9500 .
C24 C25 1.484(17) .
C25 C26 1.378(16) .
C25 C27 1.489(17) .
C27 H27 0.9500 .
C28 C29 1.391(14) .
C28 C32 1.369(16) .
C29 C30 1.439(17) .
C30 H30A 0.9800 .
C30 H30B 0.9800 .
C30 H30C 0.9800 .
C31 H31A 0.9800 .
C31 H31B 0.9800 .
C31 H31C 0.9800 .
C33 C34 1.404(15) .
C34 H34 0.9500 .
C34 C35 1.42(2) .
C35 H35 0.9500 .
C35 C36 1.333(18) .
C36 H36 0.9500 .
C36 C37 1.367(16) .
C37 H37 0.9500 .
C38 O8 1.238(13) 2_546
C38 C39 1.563(13) .
C39 C40 1.557(16) .
C39 C41 1.512(16) .
C39 C42 1.459(16) .
C40 H40A 0.9800 .
C40 H40B 0.9800 .
C40 H40C 0.9800 .
C41 H41A 0.9800 .
C41 H41B 0.9800 .
C41 H41C 0.9800 .
C42 H42A 0.9800 .
C42 H42B 0.9800 .
C42 H42C 0.9800 .
C43 C44 1.591(15) .
C44 C45 1.46(2) .
C44 C46 1.37(2) .
C44 C47 1.441(18) .
C45 H45A 0.9800 .
C45 H45B 0.9800 .
C45 H45C 0.9800 .
C46 H46A 0.9800 .
C46 H46B 0.9800 .
C46 H46C 0.9800 .
C47 H47A 0.9800 .
C47 H47B 0.9800 .
C47 H47C 0.9800 .
C48 C49 1.55(2) .
C49 C50 1.40(2) .
C49 C51 1.81(4) .
C49 C52 1.32(2) .
C50 H50A 0.9800 .
C50 H50B 0.9800 .
C50 H50C 0.9800 .
C51 H51A 0.9800 .
C51 H51B 0.9800 .
C51 H51C 0.9800 .
C52 H52A 0.9800 .
C52 H52B 0.9800 .
C52 H52C 0.9800 .
C53 C54 1.529(18) .
C54 C56 1.36(2) .
C54 C57 1.408(18) .
C54 C58 1.89(3) .
C56 H56A 0.9800 .
C56 H56B 0.9800 .
C56 H56C 0.9800 .
C57 H57A 0.9800 .
C57 H57B 0.9800 .
C57 H57C 0.9800 .
C58 H58A 0.9800 .
C58 H58B 0.9800 .
C58 H58C 0.9800 .
C157 H15A 0.9800 .
C157 H15B 0.9800 .
C157 H15C 0.9800 .
Dy5 O33 2.280(8) .
Dy5 O34 2.479(7) .
Dy5 O35 2.427(7) .
Dy5 O38 2.466(7) .
Dy5 O39 2.523(7) .
Dy5 O40 2.326(8) .
Dy5 O41 2.907(10) .
Dy5 O42 2.315(7) .
Dy5 C137 2.825(11) .
Dy5 C142 2.968(13) .
Dy5 C152 2.883(10) .
Dy5 O44 2.282(7) .
Dy6 Dy5 3.7003(8) 2
Dy6 Co5 3.4719(14) .
Dy6 O31 2.666(7) .
Dy6 O32 2.303(7) .
Dy6 O36 2.319(8) .
Dy6 O39 2.337(6) 2
Dy6 O41 2.381(8) 2
Dy6 O42 2.366(8) 2
Dy6 O43 2.413(7) .
Dy6 O48 2.466(7) .
Dy6 O50 2.543(6) .
Dy6 N16 2.924(9) .
C1F_b H1FA_b 0.9800 .
C1F_b H1FB_b 0.9800 .
C1F_b H1FC_b 0.9800 .
C1F_b C143 1.580(19) .
Dy7 O42 2.114(9) .
Dy7 O43 1.996(11) .
Dy7 O45 2.475(10) .
Dy7 O44 2.581(8) .
Co5 O32 2.039(7) .
Co5 O34 2.151(7) .
Co5 O37 2.034(8) .
Co5 O43 2.102(8) .
Co5 N13 2.109(9) .
Co5 O44 2.159(8) .
O31 C118 1.457(13) .
O31 C119 1.392(13) .
O32 C124 1.357(12) .
O33 C130 1.298(13) .
O34 C137 1.261(13) .
O35 C137 1.259(13) .
O36 C147 1.285(13) .
O37 C147 1.270(12) .
O38 C152 1.252(13) .
O39 Dy6 2.337(6) 2
O39 C152 1.283(11) .
O40 C142 1.241(14) .
O41 Dy6 2.381(8) 2
O41 C142 1.271(12) .
O42 Dy6 2.366(8) 2
O45 N17 1.163(16) .
O46 N17 1.222(15) .
O47 N17 1.271(17) .
O48 N16 1.296(10) .
O49 N16 1.241(11) .
O50 N16 1.263(11) .
N13 C125 1.286(15) .
N13 C126 1.442(14) .
N14 N15 1.346(14) .
N14 C12_b 1.480(12) .
N14 C130 1.356(13) .
N14 C131_a 1.423(11) .
N15 C127 1.346(16) .
N15 C129 1.534(18) .
C12_b C1E_b 1.3900 .
C12_b C1A_b 1.3900 .
C1E_b H1E_b 0.9500 .
C1E_b C1D_b 1.3900 .
C1D_b H1D_b 0.9500 .
C1D_b C1C_b 1.3900 .
C1C_b H1CA_b 0.9500 .
C1C_b C1B_b 1.3900 .
C1B_b H1BB_b 0.9500 .
C1B_b C1A_b 1.3900 .
C1A_b H1AA_b 0.9500 .
C118 H11S 0.9800 .
C118 H11T 0.9800 .
C118 H11U 0.9800 .
C119 C120 1.339(14) .
C119 C124 1.452(15) .
C120 H120 0.9500 .
C120 C121 1.42(2) .
C121 H121 0.9500 .
C121 C122 1.36(2) .
C122 H122 0.9500 .
C122 C123 1.435(16) .
C123 C124 1.383(15) .
C123 C125 1.420(17) .
C125 H125 0.9500 .
C126 C127 1.354(16) .
C126 C130 1.403(16) .
C127 C128 1.537(18) .
C128 H12A 0.9800 .
C128 H12B 0.9800 .
C128 H12C 0.9800 .
C129 H12D 0.9800 .
C129 H12E 0.9800 .
C129 H12F 0.9800 .
C134_a H134_a 0.9500 .
C134_a C135_a 1.3900 .
C134_a C133_a 1.3900 .
C135_a H135_a 0.9500 .
C135_a C136_a 1.3900 .
C136_a H136_a 0.9500 .
C136_a C131_a 1.3900 .
C131_a C132_a 1.3900 .
C132_a H132_a 0.9500 .
C132_a C133_a 1.3900 .
C133_a H133_a 0.9500 .
C137 C138 1.549(15) .
C138 C139 1.516(15) .
C138 C140 1.502(19) .
C138 C141 1.569(17) .
C139 H13A 0.9800 .
C139 H13B 0.9800 .
C139 H13C 0.9800 .
C140 H14A 0.9800 .
C140 H14B 0.9800 .
C140 H14C 0.9800 .
C141 H14D 0.9800 .
C141 H14E 0.9800 .
C141 H14F 0.9800 .
C142 C143 1.537(15) .
C143 C144 1.453(17) .
C143 C145_a 1.519(15) .
C143 C146 1.583(18) .
C144 H14G 0.9800 .
C144 H14H 0.9800 .
C144 H14I 0.9800 .
C145_a H14J_a 0.9800 .
C145_a H14K_a 0.9800 .
C145_a H14L_a 0.9800 .
C146 H14M 0.9800 .
C146 H14N 0.9800 .
C146 H14O 0.9800 .
C147 C148 1.547(18) .
C148 C149 1.49(2) .
C148 C150 1.59(3) .
C148 C151 1.551(19) .
C149 H14P 0.9800 .
C149 H14Q 0.9800 .
C149 H14R 0.9800 .
C150 H15D 0.9800 .
C150 H15E 0.9800 .
C150 H15F 0.9800 .
C151 H15G 0.9800 .
C151 H15H 0.9800 .
C151 H15I 0.9800 .
C152 C153 1.537(14) .
C153 C154 1.537(15) .
C153 C155 1.569(15) .
C153 C156 1.503(15) .
C154 H15J 0.9800 .
C154 H15K 0.9800 .
C154 H15L 0.9800 .
C155 H15M 0.9800 .
C155 H15N 0.9800 .
C155 H15O 0.9800 .
C156 H15P 0.9800 .
C156 H15Q 0.9800 .
C156 H15R 0.9800 .

loop_
_geom_torsion_atom_site_label_1
_geom_torsion_atom_site_label_2
_geom_torsion_atom_site_label_3
_geom_torsion_atom_site_label_4
_geom_torsion
_geom_torsion_site_symmetry_1
_geom_torsion_site_symmetry_4
Dy3 O19 C79 C80 -160.3(7) . .
Dy3 O19 C79 C84 20.7(9) . .
Dy3 O20 C84 C79 -31.6(9) . .
Dy3 O20 C84 C83 151.7(7) . .
Dy3 O23 C97 O22 -26.6(15) . .
Dy3 O23 C97 C98 153.6(7) . .
Dy3 O29 C112 O28 13.2(14) . .
Dy3 O29 C112 C113 -168.3(7) . .
Dy4 O16 C60 C61 -164.4(6) . .
Dy4 O16 C60 C65 16.2(9) . .
Dy4 O17 C65 C60 -25.3(9) . .
Dy4 O17 C65 C64 157.1(6) . .
Dy4 O22 C97 O23 10.1(15) 2_456 .
Dy4 O22 C97 C98 -170.0(6) 2_456 .
Dy4 O25 C102 O24 32.9(14) . 2_456
Dy4 O25 C102 C103 -144.1(7) . .
Dy4 O26 C107 O27 20.4(14) . .
Dy4 O26 C107 C108 -163.6(6) . .
Co3 O17 C65 C60 92.6(7) . .
Co3 O17 C65 C64 -85.0(8) . .
Co3 O20 C84 C79 -152.6(6) . .
Co3 O20 C84 C83 30.7(10) . .
Co3 O21 C90 N8 -177.2(7) . .
Co3 O21 C90 C86 -1.2(10) . .
Co3 O28 C112 O29 0.3(12) . .
Co3 O28 C112 C113 -178.2(7) . .
Co3 N7 C85 C83 -9.4(13) . .
Co3 N7 C86 C87 171.8(10) . .
Co3 N7 C86 C90 -1.5(8) . .
Co4 O17 C65 C60 -149.9(6) . .
Co4 O17 C65 C64 32.4(10) . .
Co4 O18 C71 N11 -175.7(7) . .
Co4 O18 C71 C67 1.3(11) . .
Co4 O20 C84 C79 88.2(7) . .
Co4 O20 C84 C83 -88.6(9) . .
Co4 O27 C107 O26 -13.5(12) . .
Co4 O27 C107 C108 170.6(6) . .
Co4 N10 C66 C64 -2.5(12) . .
Co4 N10 C67 C68 169.0(10) . .
Co4 N10 C67 C71 -2.2(9) . .
O16 C60 C61 C62 -179.8(8) . .
O16 C60 C65 O17 5.3(10) . .
O16 C60 C65 C64 -176.9(7) . .
O19 C79 C80 C81 -180.0(8) . .
O19 C79 C84 O20 6.1(11) . .
O19 C79 C84 C83 -177.0(7) . .
O22 C97 C98 C99 172.8(9) . .
O22 C97 C98 C100 -69.5(10) . .
O22 C97 C98 C101 49.4(11) . .
O23 C97 C98 C99 -7.3(12) . .
O23 C97 C98 C100 110.4(9) . .
O23 C97 C98 C101 -130.7(9) . .
O24 C102 C103 C104 45.7(11) 2_456 .
O24 C102 C103 C105 -74.8(11) 2_456 .
O24 C102 C103 C106 166.8(8) 2_456 .
O25 C102 C103 C104 -137.1(9) . .
O25 C102 C103 C105 102.5(11) . .
O25 C102 C103 C106 -15.9(12) . .
O26 C107 C108 C109 57.5(11) . .
O26 C107 C108 C110 -59.4(11) . .
O26 C107 C108 C111 -178.7(10) . .
O27 C107 C108 C109 -126.1(9) . .
O27 C107 C108 C110 116.9(10) . .
O27 C107 C108 C111 -2.4(13) . .
O28 C112 C113 C114 -135.8(10) . .
O28 C112 C113 C115 105.3(12) . .
O28 C112 C113 C116 -17.0(13) . .
O29 C112 C113 C114 45.6(13) . .
O29 C112 C113 C115 -73.3(13) . .
O29 C112 C113 C116 164.3(9) . .
N7 C86 C87 N9 -173.2(9) . .
N7 C86 C87 C88 2.5(19) . .
N7 C86 C90 O21 2.0(13) . .
N7 C86 C90 N8 178.6(7) . .
N8 N9 C87 C86 -3.8(10) . .
N8 N9 C87 C88 180.0(9) . .
N8 C91 C92 C93 178.6(8) . .
N8 C91 C96 C95 -178.8(8) . .
N9 N8 C90 O21 170.8(8) . .
N9 N8 C90 C86 -5.8(9) . .
N9 N8 C91 C92 155.5(8) . .
N9 N8 C91 C96 -27.3(12) . .
N10 C67 C68 N12 -172.6(10) . .
N10 C67 C68 C69 7(2) . .
N10 C67 C71 O18 0.7(14) . .
N10 C67 C71 N11 178.0(7) . .
N11 N12 C68 C67 -3.0(11) . .
N11 N12 C68 C69 177.0(10) . .
N11 C72 C73 C74 -175.1(11) . .
N11 C72 C77 C76 176.3(9) . .
N12 N11 C71 O18 171.3(8) . .
N12 N11 C71 C67 -6.2(10) . .
N12 N11 C72 C73 -27.9(15) . .
N12 N11 C72 C77 151.6(9) . .
C59 O16 C60 C61 11.1(11) . .
C59 O16 C60 C65 -168.3(7) . .
C60 C61 C62 C63 -2.2(13) . .
C61 C60 C65 O17 -174.1(7) . .
C61 C60 C65 C64 3.7(12) . .
C61 C62 C63 C64 1.7(14) . .
C62 C63 C64 C65 1.5(13) . .
C62 C63 C64 C66 -177.3(8) . .
C63 C64 C65 O17 173.5(7) . .
C63 C64 C65 C60 -4.1(12) . .
C63 C64 C66 N10 169.6(8) . .
C65 C60 C61 C62 -0.5(12) . .
C65 C64 C66 N10 -9.2(13) . .
C66 N10 C67 C68 -19.2(16) . .
C66 N10 C67 C71 169.5(8) . .
C66 C64 C65 O17 -7.7(13) . .
C66 C64 C65 C60 174.6(8) . .
C67 N10 C66 C64 -172.8(8) . .
C68 C67 C71 O18 -172.9(9) . .
C68 C67 C71 N11 4.4(10) . .
C70 N12 C68 C67 -145.3(10) . .
C70 N12 C68 C69 34.6(16) . .
C71 N11 N12 C68 5.7(11) . .
C71 N11 N12 C70 149.9(9) . .
C71 N11 C72 C73 126.5(11) . .
C71 N11 C72 C77 -54.1(14) . .
C71 C67 C68 N12 -0.9(11) . .
C71 C67 C68 C69 179.2(11) . .
C72 N11 N12 C68 164.3(9) . .
C72 N11 N12 C70 -51.5(14) . .
C72 N11 C71 O18 13.9(15) . .
C72 N11 C71 C67 -163.5(9) . .
C72 C73 C74 C75 -3.5(19) . .
C73 C72 C77 C76 -4.3(16) . .
C73 C74 C75 C76 0.4(19) . .
C74 C75 C76 C77 0.7(18) . .
C75 C76 C77 C72 1.2(16) . .
C77 C72 C73 C74 5.5(17) . .
C78 O19 C79 C80 9.7(12) . .
C78 O19 C79 C84 -169.3(8) . .
C79 C80 C81 C82 -1.8(15) . .
C80 C79 C84 O20 -173.0(8) . .
C80 C79 C84 C83 3.9(13) . .
C80 C81 C82 C83 1.8(16) . .
C81 C82 C83 C84 1.1(14) . .
C81 C82 C83 C85 -178.5(9) . .
C82 C83 C84 O20 172.7(8) . .
C82 C83 C84 C79 -3.9(13) . .
C82 C83 C85 N7 175.2(9) . .
C84 C79 C80 C81 -1.0(14) . .
C84 C83 C85 N7 -4.3(15) . .
C85 N7 C86 C87 -21.1(16) . .
C85 N7 C86 C90 165.6(8) . .
C85 C83 C84 O20 -7.8(14) . .
C85 C83 C84 C79 175.7(9) . .
C86 N7 C85 C83 -174.5(8) . .
C87 C86 C90 O21 -173.1(9) . .
C87 C86 C90 N8 3.4(10) . .
C89 N9 C87 C86 -132.2(8) . .
C89 N9 C87 C88 51.6(12) . .
C90 N8 N9 C87 6.1(9) . .
C90 N8 N9 C89 136.7(8) . .
C90 N8 C91 C92 -49.8(13) . .
C90 N8 C91 C96 127.3(10) . .
C90 C86 C87 N9 0.4(10) . .
C90 C86 C87 C88 176.1(10) . .
C91 N8 N9 C87 164.8(7) . .
C91 N8 N9 C89 -64.5(10) . .
C91 N8 C90 O21 14.2(14) . .
C91 N8 C90 C86 -162.4(8) . .
C91 C92 C93 C94 -0.1(14) . .
C92 C91 C96 C95 -1.7(14) . .
C92 C93 C94 C95 -0.8(15) . .
C93 C94 C95 C96 0.4(16) . .
C94 C95 C96 C91 0.8(15) . .
C96 C91 C92 C93 1.4(14) . .
Dy1 O4 C2 C3 168.7(8) . .
Dy1 O4 C2 C7 -15.0(10) . .
Dy1 O5 C7 C2 22.4(10) . .
Dy1 O5 C7 C6 -156.4(7) . .
Dy1 O10 C43 O9 30.5(17) 2_546 .
Dy1 O10 C43 C44 -144.9(8) 2_546 .
Dy1 O11 C53 O12 -25.9(17) . .
Dy1 O11 C53 C54 146.2(9) . .
Dy2 O1 C21 C22 157.3(8) . .
Dy2 O1 C21 C26 -21.0(10) . .
Dy2 O2 C26 C21 29.2(11) . .
Dy2 O2 C26 C25 -152.8(8) . .
Dy2 O7 C38 O8 34(2) . 2_546
Dy2 O7 C38 C39 -146.5(10) . .
Dy2 O9 C43 O10 -7.1(17) . .
Dy2 O9 C43 C44 168.2(7) . .
Dy2 O14 C48 O13 -20(2) . .
Dy2 O14 C48 C49 161.3(13) . .
Co1 O2 C26 C21 152.8(7) . .
Co1 O2 C26 C25 -29.2(12) . .
Co1 O3 C32 N2 -179.2(8) . .
Co1 O3 C32 C28 1.4(13) . .
Co1 O5 C7 C2 -95.7(8) . .
Co1 O5 C7 C6 85.4(10) . .
Co1 O13 C48 O14 5.0(17) . .
Co1 O13 C48 C49 -176.6(12) . .
Co1 N1 C27 C25 8.6(15) . .
Co1 N1 C28 C29 -176.2(13) . .
Co1 N1 C28 C32 0.9(12) . .
Co2 O2 C26 C21 -87.3(9) . .
Co2 O2 C26 C25 90.7(10) . .
Co2 O5 C7 C2 147.9(7) . .
Co2 O5 C7 C6 -31.0(12) . .
Co2 O6 C13 N5 176.1(11) . .
Co2 O6 C13 C9 1.7(14) . .
Co2 O12 C53 O11 16.4(16) . .
Co2 O12 C53 C54 -155.1(10) . .
Co2 N4 C8 C6 4.2(17) . .
Co2 N4 C9 C10 -172.6(17) . .
Co2 N4 C9 C13 2.3(12) . .
O1 C21 C22 C23 179.9(11) . .
O1 C21 C26 O2 -4.9(12) . .
O1 C21 C26 C25 177.0(9) . .
O4 C2 C3 C4 178.5(10) . .
O4 C2 C7 O5 -4.3(12) . .
O4 C2 C7 C6 174.7(8) . .
O7 C38 C39 C40 7.9(16) . .
O7 C38 C39 C41 129.1(10) . .
O7 C38 C39 C42 -110.7(11) . .
O8 C38 C39 C40 -172.3(12) 2_546 .
O8 C38 C39 C41 -51.1(13) 2_546 .
O8 C38 C39 C42 69.1(13) 2_546 .
O9 C43 C44 C45 31(2) . .
O9 C43 C44 C46 -84(2) . .
O9 C43 C44 C47 144.5(14) . .
O10 C43 C44 C45 -153.3(17) . .
O10 C43 C44 C46 92(2) . .
O10 C43 C44 C47 -39.8(17) . .
O11 C53 C54 C56 37(2) . .
O11 C53 C54 C57 -129.9(14) . .
O11 C53 C54 C58 129.0(11) . .
O12 C53 C54 C56 -150.8(16) . .
O12 C53 C54 C57 42(2) . .
O12 C53 C54 C58 -58.8(14) . .
O13 C48 C49 C50 38(3) . .
O13 C48 C49 C51 131.8(13) . .
O13 C48 C49 C52 -127(3) . .
O14 C48 C49 C50 -144(2) . .
O14 C48 C49 C51 -49.6(18) . .
O14 C48 C49 C52 52(3) . .
N1 C28 C29 N3 174.3(13) . .
N1 C28 C29 C30 0(3) . .
N1 C28 C32 O3 -1.7(17) . .
N1 C28 C32 N2 178.8(9) . .
N2 N3 C29 C28 8.2(13) . .
N2 N3 C29 C30 -177.0(11) . .
N2 C33 C34 C35 -179.2(10) . .
N3 N2 C32 O3 -171.2(9) . .
N3 N2 C32 C28 8.3(12) . .
N3 N2 C33 C4BA -162.2(10) . .
N3 N2 C33 C34 20.7(14) . .
N4 C9 C10 N6 171.9(15) . .
N4 C9 C10 C11 -5(3) . .
N4 C9 C13 O6 -2.9(18) . .
N4 C9 C13 N5 -178.3(10) . .
N5 N6 C10 C9 7.1(19) . .
N5 N6 C10 C11 -175.9(16) . .
N5 C14 C15 C16 176.3(12) . .
N5 C14 C19 C18 -174.7(11) . .
N6 N5 C13 O6 -168.7(13) . .
N6 N5 C13 C9 6.6(15) . .
N6 N5 C14 C15 29.4(18) . .
N6 N5 C14 C19 -155.8(13) . .
C1 O4 C2 C3 -7.3(14) . .
C1 O4 C2 C7 169.0(9) . .
C2 C3 C4 C5 4.0(17) . .
C3 C2 C7 O5 172.4(8) . .
C3 C2 C7 C6 -8.7(14) . .
C3 C4 C5 C6 -3.8(18) . .
C4 C5 C6 C7 -2.7(16) . .
C4 C5 C6 C8 176.4(11) . .
C4BA C33 C34 C35 3.7(16) . .
C5 C6 C7 O5 -172.3(9) . .
C5 C6 C7 C2 8.8(14) . .
C5 C6 C8 N4 -172.4(11) . .
C7 C2 C3 C4 2.3(15) . .
C7 C6 C8 N4 6.6(18) . .
C8 N4 C9 C10 16(2) . .
C8 N4 C9 C13 -169.3(11) . .
C8 C6 C7 O5 8.7(16) . .
C8 C6 C7 C2 -170.2(10) . .
C9 N4 C8 C6 174.0(11) . .
C10 C9 C13 O6 173.4(13) . .
C10 C9 C13 N5 -2.0(16) . .
C13 N5 N6 C10 -8.5(17) . .
C13 N5 N6 C157 -143.6(14) . .
C13 N5 C14 C15 -121.4(15) . .
C13 N5 C14 C19 53.5(18) . .
C13 C9 C10 N6 -3.2(19) . .
C13 C9 C10 C11 -179.7(19) . .
C14 N5 N6 C10 -162.8(13) . .
C14 N5 N6 C157 62.0(19) . .
C14 N5 C13 O6 -16(2) . .
C14 N5 C13 C9 159.7(13) . .
C14 C15 C16 C17 -4(2) . .
C15 C14 C19 C18 0.2(19) . .
C15 C16 C17 C18 5(2) . .
C16 C17 C18 C19 -3(2) . .
C17 C18 C19 C14 0(2) . .
C19 C14 C15 C16 1.4(19) . .
C20 O1 C21 C22 -13.5(14) . .
C20 O1 C21 C26 168.3(9) . .
C21 C22 C23 C24 5(2) . .
C22 C21 C26 O2 176.8(9) . .
C22 C21 C26 C25 -1.3(15) . .
C22 C23 C24 C25 -4(2) . .
C23 C24 C25 C26 0.7(19) . .
C23 C24 C25 C27 177.7(12) . .
C24 C25 C26 O2 -176.1(10) . .
C24 C25 C26 C21 1.9(15) . .
C24 C25 C27 N1 -172.8(11) . .
C26 C21 C22 C23 -2.1(17) . .
C26 C25 C27 N1 3.8(18) . .
C27 N1 C28 C29 14(2) . .
C27 N1 C28 C32 -169.0(10) . .
C27 C25 C26 O2 7.5(17) . .
C27 C25 C26 C21 -174.5(10) . .
C28 N1 C27 C25 176.6(10) . .
C29 C28 C32 O3 176.3(10) . .
C29 C28 C32 N2 -3.2(13) . .
C31 N3 C29 C28 146.0(10) . .
C31 N3 C29 C30 -39.2(17) . .
C32 N2 N3 C29 -10.2(12) . .
C32 N2 N3 C31 -148.1(10) . .
C32 N2 C33 C4BA 51.4(14) . .
C32 N2 C33 C34 -125.8(11) . .
C32 C28 C29 N3 -2.9(13) . .
C32 C28 C29 C30 -177.2(13) . .
C33 N2 N3 C29 -162.0(9) . .
C33 N2 N3 C31 60.1(14) . .
C33 N2 C32 O3 -21.4(15) . .
C33 N2 C32 C28 158.2(10) . .
C33 C4BA C37 C36 -1.5(19) . .
C33 C34 C35 C36 -4.2(19) . .
C34 C35 C36 C37 2(2) . .
C35 C36 C37 C4BA 1.0(19) . .
C37 C4BA C33 N2 -178.1(10) . .
C37 C4BA C33 C34 -0.9(17) . .
C157 N6 C10 C9 137.8(18) . .
C157 N6 C10 C11 -45(3) . .
Dy5 O33 C130 N14 -121.0(9) . .
Dy5 O33 C130 C126 62.8(17) . .
Dy5 O34 C137 O35 1.4(11) . .
Dy5 O34 C137 C138 -177.7(9) . .
Dy5 O35 C137 O34 -1.5(11) . .
Dy5 O35 C137 C138 177.7(9) . .
Dy5 O38 C152 O39 -2.3(9) . .
Dy5 O38 C152 C153 173.0(8) . .
Dy5 O39 C152 O38 2.2(9) . .
Dy5 O39 C152 C153 -173.2(7) . .
Dy5 O40 C142 O41 -14.2(12) . .
Dy5 O40 C142 C143 164.3(7) . .
Dy5 O41 C142 O40 10.9(9) . .
Dy5 O41 C142 C143 -167.7(9) . .
Dy5 C142 C143 C1F_b -40(3) . .
Dy5 C142 C143 C144 -137(2) . .
Dy5 C142 C143 C145_a 0(3) . .
Dy5 C142 C143 C146 104(2) . .
Dy6 O31 C119 C120 156.8(10) . .
Dy6 O31 C119 C124 -23.1(10) . .
Dy6 O32 C124 C119 26.6(13) . .
Dy6 O32 C124 C123 -156.0(8) . .
Dy6 O36 C147 O37 21(2) . .
Dy6 O36 C147 C148 -157.8(11) . .
Dy6 O39 C152 Dy5 175(3) 2 .
Dy6 O39 C152 O38 177(2) 2 .
Dy6 O39 C152 C153 2(3) 2 .
Dy6 O41 C142 Dy5 -71.6(14) 2 .
Dy6 O41 C142 O40 -60.7(19) 2 .
Dy6 O41 C142 C143 120.7(14) 2 .
Dy6 O48 N16 O49 -176.1(9) . .
Dy6 O48 N16 O50 4.9(9) . .
Dy6 O50 N16 O48 -4.7(9) . .
Dy6 O50 N16 O49 176.2(9) . .
Dy7 O45 N17 O46 -167.9(11) . .
Dy7 O45 N17 O47 4(2) . .
Co5 O32 C124 C119 -165.0(7) . .
Co5 O32 C124 C123 12.4(15) . .
Co5 O34 C137 Dy5 158(3) . .
Co5 O34 C137 O35 160(2) . .
Co5 O34 C137 C138 -19(3) . .
Co5 O37 C147 O36 -8.2(18) . .
Co5 O37 C147 C148 170.1(11) . .
Co5 N13 C125 C123 6.3(17) . .
Co5 N13 C126 C127 114.5(12) . .
Co5 N13 C126 C130 -67.4(11) . .
O31 C119 C120 C121 178.4(12) . .
O31 C119 C124 O32 2.3(13) . .
O31 C119 C124 C123 -175.3(9) . .
O34 C137 C138 C139 -55.7(15) . .
O34 C137 C138 C140 66.2(13) . .
O34 C137 C138 C141 -175.9(10) . .
O35 C137 C138 C139 125.1(12) . .
O35 C137 C138 C140 -112.9(13) . .
O35 C137 C138 C141 5.0(15) . .
O36 C147 C148 C149 -152.4(16) . .
O36 C147 C148 C150 93.1(14) . .
O36 C147 C148 C151 -19(2) . .
O37 C147 C148 C149 29(2) . .
O37 C147 C148 C150 -85.4(16) . .
O37 C147 C148 C151 162.9(14) . .
O38 C152 C153 C154 11.4(13) . .
O38 C152 C153 C155 -109.4(10) . .
O38 C152 C153 C156 133.8(10) . .
O39 C152 C153 C154 -173.3(9) . .
O39 C152 C153 C155 65.9(11) . .
O39 C152 C153 C156 -50.9(12) . .
O40 C142 C143 C1F_b -80(2) . .
O40 C142 C143 C144 -176.5(11) . .
O40 C142 C143 C145_a -39.6(15) . .
O40 C142 C143 C146 64.4(14) . .
O41 C142 C143 C1F_b 99(2) . .
O41 C142 C143 C144 2.1(15) . .
O41 C142 C143 C145_a 139.0(13) . .
O41 C142 C143 C146 -117.0(13) . .
N13 C126 C127 N15 175.3(10) . .
N13 C126 C127 C128 -6(2) . .
N13 C126 C130 O33 -2.6(18) . .
N13 C126 C130 N14 -179.3(9) . .
N14 N15 C127 C126 5.8(14) . .
N14 N15 C127 C128 -172.8(12) . .
N14 C12_b C1E_b C1D_b 178.4(16) . .
N14 C12_b C1A_b C1B_b -178.1(18) . .
N14 C131_a C132_a C133_a -179.4(17) . .
N15 N14 C12_b C1E_b 35.5(17) . .
N15 N14 C12_b C1A_b -146.2(13) . .
N15 N14 C130 O33 -172.5(10) . .
N15 N14 C130 C126 4.5(12) . .
N15 N14 C131_a C136_a -146.2(10) . .
N15 N14 C131_a C132_a 33.3(18) . .
C12_b N14 N15 C127 -171.0(13) . .
C12_b N14 N15 C129 39.6(19) . .
C12_b N14 C130 O33 -7.4(18) . .
C12_b N14 C130 C126 169.6(12) . .
C12_b N14 C131_a C136_a -17(3) . .
C12_b N14 C131_a C132_a 162(4) . .
C12_b C1E_b C1D_b C1C_b 0.0 . .
C1E_b C12_b C1A_b C1B_b 0.0 . .
C1E_b C1D_b C1C_b C1B_b 0.0 . .
C1D_b C1C_b C1B_b C1A_b 0.0 . .
C1C_b C1B_b C1A_b C12_b 0.0 . .
C1A_b C12_b C1E_b C1D_b 0.0 . .
C118 O31 C119 C120 -7.9(16) . .
C118 O31 C119 C124 172.2(9) . .
C119 C120 C121 C122 -3(2) . .
C120 C119 C124 O32 -177.6(10) . .
C120 C119 C124 C123 4.8(16) . .
C120 C121 C122 C123 5(2) . .
C121 C122 C123 C124 -2(2) . .
C121 C122 C123 C125 -176.3(13) . .
C122 C123 C124 O32 179.8(10) . .
C122 C123 C124 C119 -2.8(16) . .
C122 C123 C125 N13 169.9(12) . .
C124 C119 C120 C121 -1.8(19) . .
C124 C123 C125 N13 -4(2) . .
C125 N13 C126 C127 -60.0(16) . .
C125 N13 C126 C130 118.0(12) . .
C125 C123 C124 O32 -6.4(18) . .
C125 C123 C124 C119 170.9(10) . .
C126 N13 C125 C123 -179.5(11) . .
C127 C126 C130 O33 175.8(11) . .
C127 C126 C130 N14 -0.9(12) . .
C129 N15 C127 C126 153.0(14) . .
C129 N15 C127 C128 -26(2) . .
C130 N14 N15 C127 -6.5(14) . .
C130 N14 N15 C129 -155.8(12) . .
C130 N14 C12_b C1E_b -127.0(12) . .
C130 N14 C12_b C1A_b 51.3(19) . .
C130 N14 C131_a C136_a 75.5(15) . .
C130 N14 C131_a C132_a -105.0(16) . .
C130 C126 C127 N15 -3.0(14) . .
C130 C126 C127 C128 175.6(12) . .
C134_a C135_a C136_a C131_a 0.0 . .
C135_a C134_a C133_a C132_a 0.0 . .
C135_a C136_a C131_a N14 179.5(14) . .
C135_a C136_a C131_a C132_a 0.0 . .
C136_a C131_a C132_a C133_a 0.0 . .
C131_a N14 N15 C127 -151.0(12) . .
C131_a N14 N15 C129 59.6(16) . .
C131_a N14 C12_b C1E_b -26(3) . .
C131_a N14 C12_b C1A_b 152(4) . .
C131_a N14 C130 O33 -32.4(18) . .
C131_a N14 C130 C126 144.7(12) . .
C131_a C132_a C133_a C134_a 0.0 . .
C133_a C134_a C135_a C136_a 0.0 . .

loop_
_smtbx_masks_void_nr
_smtbx_masks_void_average_x
_smtbx_masks_void_average_y
_smtbx_masks_void_average_z
_smtbx_masks_void_volume
_smtbx_masks_void_count_electrons
1 0.041 0.034 0.390 37.6 0.0
2 -0.041 -0.034 0.610 37.6 0.0
3 -0.283 0.500 0.000 2929.1 108.7
